data_4089016
loop_
_publ_author_name
'Murosaki, Takahiro'
'Kaneda, Shohei'
'Maruhashi, Ryota'
'Sadamori, Kazuya'
'Shoji, Yoshiaki'
'Tamao, Kohei'
'Hashizume, Daisuke'
'Hayakawa, Naoki'
'Matsuo, Tsukasa'

_publ_section_title
;
 Synthesis and Structural Characteristics of Discrete Organoboron and
 Organoaluminum Hydrides Incorporating Bulky Eind Groups
;
_journal_issue 19
_journal_name_full Organometallics
_journal_page_first 3397
_journal_paper_doi 10.1021/acs.organomet.6b00633
_journal_volume 35
_journal_year 2016
_chemical_formula_moiety 'C56 H94 B2 '
_chemical_formula_sum 'C56 H94 B2'
_chemical_formula_weight 788.98
_space_group_IT_number 2
_space_group_name_Hall '-P 1'
_space_group_name_H-M_alt 'P -1'
_symmetry_cell_setting triclinic
_symmetry_Int_Tables_number 2
_symmetry_space_group_name_Hall '-P 1'
_symmetry_space_group_name_H-M 'P -1'
_cell_angle_alpha 104.261(2)
_cell_angle_beta 94.6326(19)
_cell_angle_gamma 101.4262(19)
_cell_formula_units_Z 4
_cell_length_a 12.4926(8)
_cell_length_b 18.6202(12)
_cell_length_c 23.2945(14)
_cell_measurement_reflns_used 41129
_cell_measurement_temperature 100
_cell_measurement_theta_max 27.6
_cell_measurement_theta_min 3.0
_cell_volume 5099.5(6)
_computing_cell_refinement CrystalClear
_computing_data_collection CrystalClear
_computing_data_reduction 'CrystalStructure 3.8'
_computing_molecular_graphics 'CrystalStructure 3.8'
_computing_publication_material 'CrystalStructure 3.8'
_computing_structure_refinement SHELXL-97
_computing_structure_solution SIR92
_diffrn_ambient_temperature 100
_diffrn_measured_fraction_theta_full 0.996
_diffrn_measured_fraction_theta_max 0.996
_diffrn_measurement_device_type SATURN
_diffrn_radiation_type 'Mo K\a'
_diffrn_radiation_wavelength 0.71073
_diffrn_reflns_av_R_equivalents 0.070
_diffrn_reflns_limit_h_max 16
_diffrn_reflns_limit_h_min -16
_diffrn_reflns_limit_k_max 24
_diffrn_reflns_limit_k_min -24
_diffrn_reflns_limit_l_max 30
_diffrn_reflns_limit_l_min -30
_diffrn_reflns_number 63039
_diffrn_reflns_theta_full 27.49
_diffrn_reflns_theta_max 27.49
_exptl_absorpt_coefficient_mu 0.056
_exptl_absorpt_correction_T_max 0.989
_exptl_absorpt_correction_T_min 0.733
_exptl_absorpt_correction_type multi-scan
_exptl_absorpt_process_details 'Jacobson, R. (1998) Private communication'
_exptl_crystal_colour Colorless
_exptl_crystal_density_diffrn 1.028
_exptl_crystal_density_method 'not measured'
_exptl_crystal_description Prism
_exptl_crystal_F_000 1760.00
_exptl_crystal_size_max 0.15
_exptl_crystal_size_mid 0.15
_exptl_crystal_size_min 0.05
_refine_diff_density_max 0.55
_refine_diff_density_min -0.23
_refine_ls_extinction_method none
_refine_ls_goodness_of_fit_ref 1.025
_refine_ls_hydrogen_treatment mixed
_refine_ls_number_parameters 1086
_refine_ls_number_reflns 23311
_refine_ls_R_factor_gt 0.0788
_refine_ls_shift/su_max 0.0010
_refine_ls_structure_factor_coef Fsqd
_refine_ls_weighting_details 'w = 1/[\s^2^(Fo^2^)+(0.0965P)^2^+0.3460P] where P=(Fo^2^+2Fc^2^)/3'
_refine_ls_weighting_scheme calc
_refine_ls_wR_factor_ref 0.2158
_reflns_number_gt 11709
_reflns_number_total 23311
_reflns_threshold_expression F^2^>2.0\s(F^2^)
_cod_data_source_file om6b00633_si_002.cif
_cod_data_source_block 4_II_Eind2B2H4at273K
_cod_original_cell_volume 5099.5(5)
_cod_original_formula_sum 'C56 H94 B2 '
_cod_database_code 4089016

loop_
_symmetry_equiv_pos_site_id
_symmetry_equiv_pos_as_xyz
1 +X,+Y,+Z
2 -X,-Y,-Z

loop_
_atom_site_label
_atom_site_type_symbol
_atom_site_fract_x
_atom_site_fract_y
_atom_site_fract_z
_atom_site_U_iso_or_equiv
_atom_site_adp_type
_atom_site_occupancy
_atom_site_symmetry_multiplicity
_atom_site_calc_flag
_atom_site_refinement_flags
C(1) C 0.57668(18) 0.28542(12) 0.44488(10) 0.0283(5) Uani 1.00 1 d .
C(2) C 0.47939(17) 0.30077(13) 0.46691(9) 0.0274(5) Uani 1.00 1 d .
C(3) C 0.42669(18) 0.27859(14) 0.51978(10) 0.0335(5) Uani 1.00 1 d .
C(4) C 0.31012(19) 0.29386(15) 0.50996(11) 0.0394(6) Uani 1.00 1 d .
C(5) C 0.31302(19) 0.35006(14) 0.47100(11) 0.0359(5) Uani 1.00 1 d .
C(6) C 0.41369(18) 0.33928(13) 0.44034(10) 0.0293(5) Uani 1.00 1 d .
C(7) C 0.44004(19) 0.36045(14) 0.38945(10) 0.0359(5) Uani 1.00 1 d .
C(8) C 0.53123(19) 0.34276(13) 0.36479(10) 0.0330(5) Uani 1.00 1 d .
C(9) C 0.5685(2) 0.35897(16) 0.30776(11) 0.0413(6) Uani 1.00 1 d .
C(11) C 0.69639(19) 0.29513(13) 0.35656(10) 0.0336(5) Uani 1.00 1 d .
C(12) C 0.59990(18) 0.30625(13) 0.39210(10) 0.0294(5) Uani 1.00 1 d .
C(13) C 0.4920(2) 0.32920(16) 0.58021(10) 0.0418(6) Uani 1.00 1 d .
C(14) C 0.4388(2) 0.3268(2) 0.63585(12) 0.0668(9) Uani 1.00 1 d .
C(15) C 0.4175(2) 0.19401(15) 0.51810(12) 0.0442(6) Uani 1.00 1 d .
C(16) C 0.3738(2) 0.13752(16) 0.45801(14) 0.0617(8) Uani 1.00 1 d .
C(17) C 0.3287(2) 0.43144(16) 0.51173(12) 0.0500(7) Uani 1.00 1 d .
C(18) C 0.3416(2) 0.49566(17) 0.48170(14) 0.0626(8) Uani 1.00 1 d .
C(19) C 0.2065(2) 0.33048(16) 0.42699(12) 0.0466(6) Uani 1.00 1 d .
C(20) C 0.1830(2) 0.25374(18) 0.38187(12) 0.0596(8) Uani 1.00 1 d .
C(21) C 0.6107(2) 0.44487(17) 0.31877(13) 0.0578(8) Uani 1.00 1 d .
C(22) C 0.6591(3) 0.4726(2) 0.26831(17) 0.0918(12) Uani 1.00 1 d .
C(23) C 0.4731(2) 0.3304(2) 0.25590(12) 0.0617(8) Uani 1.00 1 d .
C(24) C 0.4113(2) 0.2478(2) 0.24376(14) 0.0743(10) Uani 1.00 1 d .
C(25) C 0.8025(2) 0.35280(15) 0.39096(11) 0.0406(6) Uani 1.00 1 d .
C(26) C 0.9079(2) 0.34723(18) 0.36367(15) 0.0647(8) Uani 1.00 1 d .
C(27) C 0.7167(2) 0.21422(14) 0.34224(12) 0.0435(6) Uani 1.00 1 d .
C(28) C 0.6154(2) 0.14940(17) 0.31849(14) 0.0667(9) Uani 1.00 1 d .
C(29) C 0.83951(18) 0.25824(13) 0.57420(10) 0.0286(5) Uani 1.00 1 d .
C(30) C 0.86147(17) 0.18470(12) 0.56888(9) 0.0263(4) Uani 1.00 1 d .
C(31) C 0.82509(19) 0.11205(13) 0.51700(10) 0.0308(5) Uani 1.00 1 d .
C(32) C 0.8988(2) 0.06014(14) 0.53458(10) 0.0367(5) Uani 1.00 1 d .
C(33) C 0.94161(19) 0.08992(13) 0.60174(10) 0.0335(5) Uani 1.00 1 d .
C(34) C 0.92331(18) 0.16954(12) 0.61503(10) 0.0296(5) Uani 1.00 1 d .
C(35) C 0.96172(19) 0.22397(13) 0.66873(10) 0.0330(5) Uani 1.00 1 d .
C(36) C 0.94309(18) 0.29564(13) 0.67535(10) 0.0304(5) Uani 1.00 1 d .
C(37) C 0.97683(19) 0.36061(13) 0.73144(10) 0.0351(5) Uani 1.00 1 d .
C(38) C 0.9704(2) 0.42870(14) 0.70623(11) 0.0422(6) Uani 1.00 1 d .
C(39) C 0.88945(19) 0.40069(13) 0.64693(10) 0.0337(5) Uani 1.00 1 d .
C(40) C 0.88705(18) 0.31449(12) 0.62835(10) 0.0285(5) Uani 1.00 1 d .
C(41) C 0.70238(19) 0.07590(13) 0.51676(10) 0.0343(5) Uani 1.00 1 d .
C(42) C 0.6486(2) 0.01160(15) 0.46140(12) 0.0531(7) Uani 1.00 1 d .
C(43) C 0.8466(2) 0.12247(14) 0.45514(10) 0.0404(6) Uani 1.00 1 d .
C(44) C 0.9530(2) 0.17671(18) 0.45300(14) 0.0634(8) Uani 1.00 1 d .
C(45) C 0.8763(2) 0.04609(14) 0.64060(12) 0.0449(6) Uani 1.00 1 d .
C(46) C 0.8941(2) -0.03298(17) 0.63704(15) 0.0692(9) Uani 1.00 1 d .
C(47) C 1.0652(2) 0.09058(15) 0.61539(12) 0.0471(6) Uani 1.00 1 d .
C(48) C 1.1458(2) 0.14347(18) 0.59089(15) 0.0652(8) Uani 1.00 1 d .
C(49) C 0.8918(2) 0.35198(15) 0.77515(11) 0.0468(6) Uani 1.00 1 d .
C(50) C 0.8777(2) 0.28117(17) 0.79736(12) 0.0566(7) Uani 1.00 1 d .
C(51) C 1.0939(2) 0.36610(15) 0.76125(12) 0.0468(6) Uani 1.00 1 d .
C(52) C 1.1338(3) 0.4325(2) 0.81564(16) 0.0848(11) Uani 1.00 1 d .
C(53) C 0.7735(2) 0.41437(14) 0.65658(11) 0.0406(6) Uani 1.00 1 d .
C(54) C 0.7660(2) 0.49612(17) 0.68447(13) 0.0624(8) Uani 1.00 1 d .
C(55) C 0.9370(2) 0.44470(15) 0.60289(13) 0.0493(7) Uani 1.00 1 d .
C(56) C 1.0344(2) 0.42126(19) 0.57518(16) 0.0741(9) Uani 1.00 1 d .
C(57) C 0.65780(18) 0.22891(13) 0.89916(10) 0.0307(5) Uani 1.00 1 d .
C(58) C 0.61581(18) 0.17223(13) 0.84479(10) 0.0309(5) Uani 1.00 1 d .
C(59) C 0.61015(19) 0.08602(13) 0.82954(10) 0.0350(5) Uani 1.00 1 d .
C(60) C 0.5317(2) 0.05660(15) 0.76950(11) 0.0441(6) Uani 1.00 1 d .
C(61) C 0.5309(2) 0.12281(14) 0.74109(10) 0.0385(6) Uani 1.00 1 d .
C(62) C 0.56940(18) 0.19087(14) 0.79536(10) 0.0322(5) Uani 1.00 1 d .
C(63) C 0.55980(19) 0.26443(14) 0.79886(10) 0.0351(5) Uani 1.00 1 d .
C(64) C 0.59377(19) 0.31928(13) 0.85253(10) 0.0329(5) Uani 1.00 1 d .
C(65) C 0.5758(2) 0.39955(14) 0.86415(11) 0.0391(6) Uani 1.00 1 d .
C(66) C 0.6129(2) 0.43169(15) 0.93169(11) 0.0460(6) Uani 1.00 1 d .
C(67) C 0.6602(2) 0.37204(14) 0.95718(10) 0.0364(5) Uani 1.00 1 d .
C(68) C 0.64256(18) 0.30298(13) 0.90195(10) 0.0310(5) Uani 1.00 1 d .
C(69) C 0.5606(2) 0.04573(16) 0.87534(12) 0.0496(7) Uani 1.00 1 d .
C(70) C 0.4571(2) 0.0675(2) 0.89763(15) 0.0700(9) Uani 1.00 1 d .
C(71) C 0.7265(2) 0.07039(15) 0.82244(12) 0.0435(6) Uani 1.00 1 d .
C(72) C 0.7322(2) -0.01246(18) 0.79843(16) 0.0756(10) Uani 1.00 1 d .
C(73) C 0.4151(2) 0.11913(18) 0.71021(12) 0.0545(7) Uani 1.00 1 d .
C(74) C 0.3252(2) 0.1239(2) 0.74970(15) 0.0800(11) Uani 1.00 1 d .
C(75) C 0.6127(2) 0.12209(16) 0.69508(11) 0.0486(7) Uani 1.00 1 d .
C(76) C 0.6334(2) 0.18873(18) 0.66784(13) 0.0610(8) Uani 1.00 1 d .
C(77) C 0.4538(2) 0.39817(17) 0.84655(12) 0.0499(7) Uani 1.00 1 d .
C(78) C 0.3711(2) 0.3514(2) 0.87510(16) 0.0737(9) Uani 1.00 1 d .
C(79) C 0.6472(2) 0.44356(15) 0.82758(12) 0.0480(6) Uani 1.00 1 d .
C(80) C 0.6454(3) 0.52754(17) 0.83821(15) 0.0695(9) Uani 1.00 1 d .
C(81) C 0.5901(2) 0.34853(16) 1.00416(11) 0.0501(7) Uani 1.00 1 d .
C(82) C 0.5939(2) 0.40986(19) 1.06142(13) 0.0712(9) Uani 1.00 1 d .
C(83) C 0.7806(2) 0.40709(15) 0.98629(11) 0.0456(6) Uani 1.00 1 d .
C(84) C 0.8621(2) 0.42339(17) 0.94401(13) 0.0606(8) Uani 1.00 1 d .
C(85) C 0.93493(19) 0.20845(13) 1.02373(10) 0.0326(5) Uani 1.00 1 d .
C(86) C 1.03641(19) 0.19335(13) 1.00494(10) 0.0322(5) Uani 1.00 1 d .
C(87) C 1.0866(2) 0.20180(15) 0.94780(10) 0.0376(5) Uani 1.00 1 d .
C(88) C 1.2021(2) 0.18527(16) 0.95945(11) 0.0449(6) Uani 1.00 1 d .
C(89) C 1.20319(19) 0.14473(15) 1.00939(11) 0.0387(6) Uani 1.00 1 d .
C(90) C 1.10657(19) 0.16543(13) 1.03972(10) 0.0340(5) Uani 1.00 1 d .
C(91) C 1.0840(2) 0.15831(14) 1.09520(10) 0.0373(5) Uani 1.00 1 d .
C(92) C 0.9915(2) 0.17756(14) 1.11636(10) 0.0351(5) Uani 1.00 1 d .
C(93) C 0.9589(2) 0.17416(15) 1.17721(10) 0.0404(6) Uani 1.00 1 d .
C(94) C 0.8630(2) 0.21523(17) 1.18070(10) 0.0500(7) Uani 1.00 1 d .
C(95) C 0.8191(2) 0.21603(16) 1.11675(10) 0.0453(7) Uani 1.00 1 d .
C(96) C 0.91625(19) 0.20162(13) 1.08170(10) 0.0325(5) Uani 1.00 1 d .
C(97) C 1.0164(2) 0.14329(17) 0.89207(10) 0.0454(6) Uani 1.00 1 d .
C(98) C 1.0624(2) 0.1374(2) 0.83310(12) 0.0675(9) Uani 1.00 1 d .
C(99) C 1.1017(2) 0.28210(17) 0.93799(13) 0.0529(7) Uani 1.00 1 d .
C(100) C 1.1419(3) 0.34762(18) 0.99341(16) 0.0797(10) Uani 1.00 1 d .
C(101) C 1.1803(2) 0.05779(16) 0.98168(12) 0.0506(7) Uani 1.00 1 d .
C(102) C 1.1655(2) 0.00690(18) 1.02348(15) 0.0687(9) Uani 1.00 1 d .
C(103) C 1.3134(2) 0.17118(17) 1.05121(13) 0.0531(7) Uani 1.00 1 d .
C(104) C 1.3470(2) 0.25454(19) 1.08341(14) 0.0712(9) Uani 1.00 1 d .
C(105) C 0.9242(2) 0.09053(16) 1.17812(12) 0.0522(7) Uani 1.00 1 d .
C(106) C 0.8821(3) 0.0756(2) 1.23450(15) 0.0854(11) Uani 1.00 1 d .
C(107) C 1.0541(2) 0.21494(18) 1.22782(12) 0.0570(8) Uani 1.00 1 d .
C(108) C 1.1121(3) 0.29484(19) 1.22894(14) 0.0769(10) Uani 1.00 1 d .
C(109) C 0.7174(2) 0.14859(19) 1.09080(12) 0.0567(8) Uani 1.00 1 d .
C(110) C 0.6102(2) 0.1567(2) 1.11560(18) 0.1003(13) Uani 1.00 1 d .
C(111) C 0.7890(3) 0.2915(2) 1.11901(12) 0.0700(10) Uani 1.00 1 d .
C(112) C 0.8864(4) 0.3584(2) 1.13090(16) 0.0987(14) Uani 1.00 1 d .
C(117) C 0.6603(2) 0.31469(18) 0.29789(12) 0.0441(6) Uani 1.00 1 d .
B(1) B 0.6457(2) 0.23686(18) 0.47299(14) 0.0382(6) Uani 1.00 1 d .
B(2) B 0.7622(2) 0.28305(17) 0.52937(13) 0.0370(6) Uani 1.00 1 d .
B(3) B 0.7100(3) 0.20487(19) 0.95355(15) 0.0500(8) Uani 1.00 1 d .
B(4) B 0.8553(2) 0.2301(2) 0.97776(14) 0.0446(7) Uani 1.00 1 d .
H(1) H 0.7497(17) 0.2518(11) 0.4753(9) 0.027(5) Uiso 1.00 1 c .
H(2) H 0.6564(18) 0.2520(12) 0.5250(10) 0.036(6) Uiso 1.00 1 c .
H(3) H 0.7691(17) 0.3443(13) 0.5323(9) 0.035(6) Uiso 1.00 1 c .
H(4A) H 0.2575 0.2466 0.4902 0.047 Uiso 1.00 1 c R
H(4B) H 0.2875 0.3152 0.5482 0.047 Uiso 1.00 1 c R
H(5) H 0.623(2) 0.1708(15) 0.4595(10) 0.057(7) Uiso 1.00 1 c .
H(6) H 0.652(2) 0.1710(18) 0.9785(13) 0.089(10) Uiso 1.00 1 c .
H(7) H 0.3964 0.3865 0.3720 0.043 Uiso 1.00 1 c R
H(8) H 0.776(2) 0.1680(14) 0.9438(10) 0.046(6) Uiso 1.00 1 c .
H(9) H 0.7736(18) 0.2551(12) 0.9950(9) 0.037(6) Uiso 1.00 1 c .
H(10) H 0.7044 0.1410 1.0479 0.068 Uiso 1.00 1 c R
H(101) H 0.7360 0.1029 1.0976 0.068 Uiso 1.00 1 c R
H(10A) H 1.1485 0.3948 0.9828 0.096 Uiso 1.00 1 c R
H(10B) H 1.2125 0.3447 1.0110 0.096 Uiso 1.00 1 c R
H(10C) H 1.0903 0.3450 1.0216 0.096 Uiso 1.00 1 c R
H(10D) H 1.1142 0.0432 0.9527 0.061 Uiso 1.00 1 c R
H(10E) H 1.2407 0.0471 0.9598 0.061 Uiso 1.00 1 c R
H(10F) H 1.1518 -0.0453 1.0007 0.082 Uiso 1.00 1 c R
H(10G) H 1.1042 0.0150 1.0446 0.082 Uiso 1.00 1 c R
H(10H) H 1.2312 0.0188 1.0516 0.082 Uiso 1.00 1 c R
H(10I) H 1.3096 0.1426 1.0809 0.064 Uiso 1.00 1 c R
H(10J) H 1.3711 0.1582 1.0278 0.064 Uiso 1.00 1 c R
H(10K) H 1.4167 0.2648 1.1080 0.085 Uiso 1.00 1 c R
H(10L) H 1.2923 0.2682 1.1080 0.085 Uiso 1.00 1 c R
H(10M) H 1.3535 0.2838 1.0547 0.085 Uiso 1.00 1 c R
H(10N) H 0.8670 0.0645 1.1446 0.063 Uiso 1.00 1 c R
H(10O) H 0.9870 0.0676 1.1716 0.063 Uiso 1.00 1 c R
H(10P) H 0.8631 0.0218 1.2300 0.102 Uiso 1.00 1 c R
H(10Q) H 0.8182 0.0962 1.2410 0.102 Uiso 1.00 1 c R
H(10R) H 0.9386 0.0994 1.2681 0.102 Uiso 1.00 1 c R
H(10S) H 1.0256 0.2169 1.2656 0.068 Uiso 1.00 1 c R
H(10T) H 1.1086 0.1841 1.2256 0.068 Uiso 1.00 1 c R
H(10U) H 1.1695 0.3145 1.2624 0.092 Uiso 1.00 1 c R
H(10V) H 1.0600 0.3268 1.2325 0.092 Uiso 1.00 1 c R
H(10W) H 1.1436 0.2940 1.1926 0.092 Uiso 1.00 1 c R
H(11A) H 0.5536 0.1121 1.0966 0.120 Uiso 1.00 1 c R
H(11B) H 0.5889 0.2006 1.1080 0.120 Uiso 1.00 1 c R
H(11C) H 0.6206 0.1625 1.1579 0.120 Uiso 1.00 1 c R
H(11D) H 0.7462 0.2873 1.0812 0.084 Uiso 1.00 1 c R
H(11E) H 0.7424 0.3016 1.1500 0.084 Uiso 1.00 1 c R
H(11F) H 0.8606 0.4039 1.1320 0.118 Uiso 1.00 1 c R
H(11G) H 0.9319 0.3499 1.0997 0.118 Uiso 1.00 1 c R
H(11H) H 0.9287 0.3639 1.1686 0.118 Uiso 1.00 1 c R
H(12) H 0.887(2) 0.2606(16) 0.9493(12) 0.069(9) Uiso 1.00 1 c .
H(13A) H 0.5621 0.3150 0.5850 0.050 Uiso 1.00 1 c R
H(13B) H 0.5077 0.3815 0.5778 0.050 Uiso 1.00 1 c R
H(14A) H 0.4867 0.3609 0.6701 0.080 Uiso 1.00 1 c R
H(14B) H 0.4259 0.2760 0.6403 0.080 Uiso 1.00 1 c R
H(14C) H 0.3699 0.3419 0.6325 0.080 Uiso 1.00 1 c R
H(15A) H 0.4900 0.1876 0.5310 0.053 Uiso 1.00 1 c R
H(15B) H 0.3698 0.1817 0.5468 0.053 Uiso 1.00 1 c R
H(16A) H 0.3715 0.0869 0.4614 0.074 Uiso 1.00 1 c R
H(16B) H 0.4213 0.1480 0.4293 0.074 Uiso 1.00 1 c R
H(16C) H 0.3009 0.1418 0.4452 0.074 Uiso 1.00 1 c R
H(17A) H 0.2658 0.4330 0.5335 0.060 Uiso 1.00 1 c R
H(17B) H 0.3935 0.4413 0.5409 0.060 Uiso 1.00 1 c R
H(18A) H 0.3510 0.5433 0.5114 0.075 Uiso 1.00 1 c R
H(18B) H 0.2770 0.4881 0.4537 0.075 Uiso 1.00 1 c R
H(18C) H 0.4050 0.4962 0.4610 0.075 Uiso 1.00 1 c R
H(19A) H 0.1451 0.3327 0.4498 0.056 Uiso 1.00 1 c R
H(19B) H 0.2102 0.3692 0.4055 0.056 Uiso 1.00 1 c R
H(20A) H 0.1155 0.2469 0.3563 0.072 Uiso 1.00 1 c R
H(20B) H 0.1762 0.2145 0.4024 0.072 Uiso 1.00 1 c R
H(20C) H 0.2423 0.2510 0.3583 0.072 Uiso 1.00 1 c R
H(21A) H 0.5501 0.4690 0.3286 0.069 Uiso 1.00 1 c R
H(21B) H 0.6666 0.4626 0.3536 0.069 Uiso 1.00 1 c R
H(22A) H 0.6825 0.5270 0.2805 0.110 Uiso 1.00 1 c R
H(22B) H 0.6043 0.4573 0.2337 0.110 Uiso 1.00 1 c R
H(22C) H 0.7212 0.4509 0.2588 0.110 Uiso 1.00 1 c R
H(23A) H 0.4205 0.3624 0.2640 0.074 Uiso 1.00 1 c R
H(23B) H 0.5022 0.3372 0.2198 0.074 Uiso 1.00 1 c R
H(24A) H 0.3537 0.2360 0.2107 0.089 Uiso 1.00 1 c R
H(24B) H 0.3796 0.2404 0.2786 0.089 Uiso 1.00 1 c R
H(24C) H 0.4615 0.2151 0.2343 0.089 Uiso 1.00 1 c R
H(25A) H 0.7909 0.4037 0.3947 0.049 Uiso 1.00 1 c R
H(25B) H 0.8131 0.3466 0.4310 0.049 Uiso 1.00 1 c R
H(26A) H 0.9681 0.3856 0.3883 0.078 Uiso 1.00 1 c R
H(26B) H 0.8997 0.3547 0.3244 0.078 Uiso 1.00 1 c R
H(26C) H 0.9224 0.2979 0.3611 0.078 Uiso 1.00 1 c R
H(27A) H 0.7677 0.2103 0.3130 0.052 Uiso 1.00 1 c R
H(27B) H 0.7525 0.2072 0.3783 0.052 Uiso 1.00 1 c R
H(28A) H 0.6372 0.1017 0.3112 0.080 Uiso 1.00 1 c R
H(28B) H 0.5803 0.1543 0.2818 0.080 Uiso 1.00 1 c R
H(28C) H 0.5647 0.1514 0.3474 0.080 Uiso 1.00 1 c R
H(29) H 0.630(2) 0.2623(16) 0.2657(12) 0.063(8) Uiso 1.00 1 c .
H(30) H 0.725(2) 0.3424(14) 0.2838(10) 0.048(7) Uiso 1.00 1 c .
H(32A) H 0.8561 0.0082 0.5257 0.044 Uiso 1.00 1 c R
H(32B) H 0.9603 0.0606 0.5117 0.044 Uiso 1.00 1 c R
H(35) H 0.9997 0.2122 0.6999 0.040 Uiso 1.00 1 c R
H(38A) H 1.0429 0.4517 0.6989 0.051 Uiso 1.00 1 c R
H(38B) H 0.9447 0.4667 0.7349 0.051 Uiso 1.00 1 c R
H(41A) H 0.6961 0.0565 0.5516 0.041 Uiso 1.00 1 c R
H(41B) H 0.6613 0.1155 0.5207 0.041 Uiso 1.00 1 c R
H(42A) H 0.5729 -0.0070 0.4652 0.064 Uiso 1.00 1 c R
H(42B) H 0.6868 -0.0289 0.4576 0.064 Uiso 1.00 1 c R
H(42C) H 0.6523 0.0303 0.4265 0.064 Uiso 1.00 1 c R
H(43A) H 0.8459 0.0730 0.4289 0.048 Uiso 1.00 1 c R
H(43B) H 0.7857 0.1402 0.4391 0.048 Uiso 1.00 1 c R
H(44A) H 0.9578 0.1792 0.4126 0.076 Uiso 1.00 1 c R
H(44B) H 1.0145 0.1589 0.4672 0.076 Uiso 1.00 1 c R
H(44C) H 0.9543 0.2264 0.4779 0.076 Uiso 1.00 1 c R
H(45A) H 0.8953 0.0761 0.6819 0.054 Uiso 1.00 1 c R
H(45B) H 0.7984 0.0419 0.6293 0.054 Uiso 1.00 1 c R
H(46A) H 0.8495 -0.0552 0.6627 0.083 Uiso 1.00 1 c R
H(46B) H 0.9704 -0.0298 0.6496 0.083 Uiso 1.00 1 c R
H(46C) H 0.8737 -0.0640 0.5966 0.083 Uiso 1.00 1 c R
H(47A) H 1.0846 0.1041 0.6584 0.056 Uiso 1.00 1 c R
H(47B) H 1.0747 0.0393 0.5998 0.056 Uiso 1.00 1 c R
H(48A) H 1.2195 0.1393 0.6021 0.078 Uiso 1.00 1 c R
H(48B) H 1.1395 0.1949 0.6069 0.078 Uiso 1.00 1 c R
H(48C) H 1.1297 0.1298 0.5481 0.078 Uiso 1.00 1 c R
H(49A) H 0.9126 0.3960 0.8096 0.056 Uiso 1.00 1 c R
H(49B) H 0.8208 0.3531 0.7557 0.056 Uiso 1.00 1 c R
H(50A) H 0.8230 0.2818 0.8240 0.068 Uiso 1.00 1 c R
H(50B) H 0.9466 0.2799 0.8182 0.068 Uiso 1.00 1 c R
H(50C) H 0.8547 0.2369 0.7640 0.068 Uiso 1.00 1 c R
H(51A) H 1.0952 0.3195 0.7726 0.056 Uiso 1.00 1 c R
H(51B) H 1.1446 0.3700 0.7322 0.056 Uiso 1.00 1 c R
H(52A) H 1.2068 0.4322 0.8318 0.102 Uiso 1.00 1 c R
H(52B) H 1.0851 0.4286 0.8451 0.102 Uiso 1.00 1 c R
H(52C) H 1.1349 0.4791 0.8046 0.102 Uiso 1.00 1 c R
H(53A) H 0.7271 0.3962 0.6181 0.049 Uiso 1.00 1 c R
H(53B) H 0.7428 0.3834 0.6818 0.049 Uiso 1.00 1 c R
H(54A) H 0.6905 0.4977 0.6883 0.075 Uiso 1.00 1 c R
H(54B) H 0.7936 0.5275 0.6594 0.075 Uiso 1.00 1 c R
H(54C) H 0.8093 0.5146 0.7233 0.075 Uiso 1.00 1 c R
H(55A) H 0.8785 0.4388 0.5709 0.059 Uiso 1.00 1 c R
H(55B) H 0.9589 0.4983 0.6239 0.059 Uiso 1.00 1 c R
H(56A) H 1.0571 0.4518 0.5487 0.089 Uiso 1.00 1 c R
H(56B) H 1.0136 0.3686 0.5531 0.089 Uiso 1.00 1 c R
H(56C) H 1.0942 0.4285 0.6061 0.089 Uiso 1.00 1 c R
H(60A) H 0.5565 0.0164 0.7427 0.053 Uiso 1.00 1 c R
H(60B) H 0.4577 0.0361 0.7765 0.053 Uiso 1.00 1 c R
H(63) H 0.5308 0.2768 0.7655 0.042 Uiso 1.00 1 c R
H(66A) H 0.5509 0.4435 0.9516 0.055 Uiso 1.00 1 c R
H(66B) H 0.6692 0.4783 0.9393 0.055 Uiso 1.00 1 c R
H(69A) H 0.5436 -0.0087 0.8572 0.059 Uiso 1.00 1 c R
H(69B) H 0.6165 0.0565 0.9096 0.059 Uiso 1.00 1 c R
H(70A) H 0.4335 0.0398 0.9258 0.084 Uiso 1.00 1 c R
H(70B) H 0.3998 0.0553 0.8645 0.084 Uiso 1.00 1 c R
H(70C) H 0.4729 0.1211 0.9167 0.084 Uiso 1.00 1 c R
H(71A) H 0.7592 0.0987 0.7959 0.052 Uiso 1.00 1 c R
H(71B) H 0.7718 0.0905 0.8612 0.052 Uiso 1.00 1 c R
H(72A) H 0.8076 -0.0155 0.7959 0.091 Uiso 1.00 1 c R
H(72B) H 0.6901 -0.0329 0.7594 0.091 Uiso 1.00 1 c R
H(72C) H 0.7025 -0.0411 0.8248 0.091 Uiso 1.00 1 c R
H(73A) H 0.4207 0.1604 0.6912 0.065 Uiso 1.00 1 c R
H(73B) H 0.3926 0.0718 0.6788 0.065 Uiso 1.00 1 c R
H(74A) H 0.2572 0.1211 0.7260 0.096 Uiso 1.00 1 c R
H(74B) H 0.3448 0.1712 0.7803 0.096 Uiso 1.00 1 c R
H(74C) H 0.3166 0.0824 0.7678 0.096 Uiso 1.00 1 c R
H(75A) H 0.6828 0.1188 0.7142 0.058 Uiso 1.00 1 c R
H(75B) H 0.5863 0.0760 0.6628 0.058 Uiso 1.00 1 c R
H(76A) H 0.6861 0.1818 0.6403 0.073 Uiso 1.00 1 c R
H(76B) H 0.6617 0.2350 0.6989 0.073 Uiso 1.00 1 c R
H(76C) H 0.5656 0.1916 0.6470 0.073 Uiso 1.00 1 c R
H(77A) H 0.4445 0.4501 0.8570 0.060 Uiso 1.00 1 c R
H(77B) H 0.4363 0.3786 0.8035 0.060 Uiso 1.00 1 c R
H(78A) H 0.2979 0.3545 0.8617 0.088 Uiso 1.00 1 c R
H(78B) H 0.3862 0.3707 0.9178 0.088 Uiso 1.00 1 c R
H(78C) H 0.3770 0.2992 0.8638 0.088 Uiso 1.00 1 c R
H(79A) H 0.7228 0.4399 0.8363 0.058 Uiso 1.00 1 c R
H(79B) H 0.6232 0.4185 0.7855 0.058 Uiso 1.00 1 c R
H(80A) H 0.6930 0.5496 0.8137 0.083 Uiso 1.00 1 c R
H(80B) H 0.6706 0.5535 0.8796 0.083 Uiso 1.00 1 c R
H(80C) H 0.5716 0.5323 0.8281 0.083 Uiso 1.00 1 c R
H(81A) H 0.5140 0.3300 0.9856 0.060 Uiso 1.00 1 c R
H(81B) H 0.6141 0.3064 1.0147 0.060 Uiso 1.00 1 c R
H(82A) H 0.5479 0.3892 1.0872 0.085 Uiso 1.00 1 c R
H(82B) H 0.5678 0.4513 1.0520 0.085 Uiso 1.00 1 c R
H(82C) H 0.6683 0.4279 1.0812 0.085 Uiso 1.00 1 c R
H(83A) H 0.7825 0.4543 1.0160 0.055 Uiso 1.00 1 c R
H(83B) H 0.8047 0.3728 1.0071 0.055 Uiso 1.00 1 c R
H(84A) H 0.9344 0.4446 0.9662 0.073 Uiso 1.00 1 c R
H(84B) H 0.8410 0.4589 0.9241 0.073 Uiso 1.00 1 c R
H(84C) H 0.8626 0.3770 0.9149 0.073 Uiso 1.00 1 c R
H(88A) H 1.2190 0.1534 0.9232 0.054 Uiso 1.00 1 c R
H(88B) H 1.2576 0.2326 0.9711 0.054 Uiso 1.00 1 c R
H(91) H 1.1314 0.1404 1.1183 0.045 Uiso 1.00 1 c R
H(94A) H 0.8884 0.2669 1.2058 0.060 Uiso 1.00 1 c R
H(94B) H 0.8045 0.1891 1.1981 0.060 Uiso 1.00 1 c R
H(97A) H 1.0046 0.0936 0.8997 0.055 Uiso 1.00 1 c R
H(97B) H 0.9448 0.1556 0.8875 0.055 Uiso 1.00 1 c R
H(98A) H 1.0123 0.0992 0.8019 0.081 Uiso 1.00 1 c R
H(98B) H 1.1324 0.1238 0.8363 0.081 Uiso 1.00 1 c R
H(98C) H 1.0718 0.1856 0.8238 0.081 Uiso 1.00 1 c R
H(99A) H 1.1535 0.2865 0.9095 0.063 Uiso 1.00 1 c R
H(99B) H 1.0315 0.2870 0.9200 0.063 Uiso 1.00 1 c R

loop_
_atom_site_aniso_label
_atom_site_aniso_U_11
_atom_site_aniso_U_22
_atom_site_aniso_U_33
_atom_site_aniso_U_12
_atom_site_aniso_U_13
_atom_site_aniso_U_23
C(1) 0.0294(12) 0.0255(12) 0.0300(12) 0.0050(9) 0.0013(10) 0.0092(9)
C(2) 0.0246(11) 0.0295(12) 0.0294(12) 0.0049(9) 0.0009(9) 0.0118(9)
C(3) 0.0247(12) 0.0444(14) 0.0364(13) 0.0075(10) 0.0041(10) 0.0199(11)
C(4) 0.0269(12) 0.0528(16) 0.0406(14) 0.0060(11) 0.0039(11) 0.0189(12)
C(5) 0.0257(12) 0.0427(14) 0.0420(14) 0.0077(11) 0.0032(10) 0.0171(11)
C(6) 0.0262(12) 0.0317(12) 0.0303(12) 0.0064(10) 0.0004(10) 0.0099(10)
C(7) 0.0342(13) 0.0394(14) 0.0392(14) 0.0124(11) 0.0005(11) 0.0182(11)
C(8) 0.0331(13) 0.0336(13) 0.0344(13) 0.0075(10) 0.0033(10) 0.0137(10)
C(9) 0.0400(14) 0.0560(17) 0.0369(14) 0.0141(13) 0.0065(12) 0.0258(12)
C(11) 0.0352(13) 0.0330(13) 0.0352(13) 0.0085(11) 0.0095(11) 0.0118(10)
C(12) 0.0283(12) 0.0278(12) 0.0292(12) 0.0021(9) 0.0001(10) 0.0071(9)
C(13) 0.0374(14) 0.0568(17) 0.0336(13) 0.0126(12) 0.0029(11) 0.0154(12)
C(14) 0.064(2) 0.105(2) 0.0391(16) 0.0295(19) 0.0123(15) 0.0229(16)
C(15) 0.0386(14) 0.0497(16) 0.0540(16) 0.0073(12) 0.0081(12) 0.0333(13)
C(16) 0.0562(18) 0.0419(17) 0.084(2) -0.0013(14) -0.0008(16) 0.0244(16)
C(17) 0.0403(15) 0.0534(18) 0.0573(17) 0.0163(13) 0.0115(13) 0.0108(14)
C(18) 0.065(2) 0.0433(17) 0.080(2) 0.0218(15) 0.0060(17) 0.0108(15)
C(19) 0.0312(14) 0.0644(19) 0.0504(16) 0.0125(13) 0.0027(12) 0.0265(14)
C(20) 0.0427(16) 0.078(2) 0.0507(17) 0.0027(15) -0.0108(14) 0.0180(16)
C(21) 0.066(2) 0.0597(19) 0.0655(19) 0.0202(16) 0.0210(16) 0.0401(16)
C(22) 0.093(2) 0.099(3) 0.110(3) 0.019(2) 0.035(2) 0.072(2)
C(23) 0.0582(19) 0.095(2) 0.0396(16) 0.0206(18) 0.0031(14) 0.0293(16)
C(24) 0.057(2) 0.100(2) 0.0502(19) 0.0002(19) -0.0073(15) 0.0078(18)
C(25) 0.0381(14) 0.0404(15) 0.0471(15) 0.0066(11) 0.0097(12) 0.0193(12)
C(26) 0.0411(16) 0.064(2) 0.092(2) 0.0068(15) 0.0217(16) 0.0256(18)
C(27) 0.0526(16) 0.0385(15) 0.0439(15) 0.0154(13) 0.0174(13) 0.0116(12)
C(28) 0.084(2) 0.0384(17) 0.069(2) 0.0065(16) 0.0157(18) 0.0015(14)
C(29) 0.0279(12) 0.0277(12) 0.0304(12) 0.0066(9) 0.0052(9) 0.0076(9)
C(30) 0.0252(11) 0.0263(12) 0.0285(11) 0.0076(9) 0.0049(9) 0.0077(9)
C(31) 0.0344(13) 0.0303(12) 0.0293(12) 0.0138(10) 0.0019(10) 0.0064(9)
C(32) 0.0415(14) 0.0298(13) 0.0396(13) 0.0173(11) 0.0029(11) 0.0045(10)
C(33) 0.0331(13) 0.0288(12) 0.0382(13) 0.0129(10) -0.0025(10) 0.0058(10)
C(34) 0.0279(12) 0.0259(12) 0.0356(13) 0.0094(9) 0.0032(10) 0.0073(10)
C(35) 0.0337(13) 0.0318(13) 0.0334(12) 0.0116(10) -0.0015(10) 0.0072(10)
C(36) 0.0258(12) 0.0282(12) 0.0353(12) 0.0057(9) 0.0016(10) 0.0064(10)
C(37) 0.0346(13) 0.0305(13) 0.0352(13) 0.0085(10) -0.0045(11) 0.0018(10)
C(38) 0.0426(15) 0.0271(13) 0.0509(15) 0.0070(11) -0.0033(12) 0.0029(11)
C(39) 0.0347(13) 0.0245(12) 0.0392(13) 0.0076(10) 0.0010(11) 0.0045(10)
C(40) 0.0239(11) 0.0242(11) 0.0375(12) 0.0046(9) 0.0057(10) 0.0089(9)
C(41) 0.0370(13) 0.0263(12) 0.0390(13) 0.0089(10) -0.0006(11) 0.0082(10)
C(42) 0.0553(18) 0.0394(16) 0.0537(17) 0.0018(13) -0.0071(14) 0.0041(13)
C(43) 0.0503(16) 0.0368(14) 0.0366(14) 0.0197(12) 0.0098(12) 0.0056(11)
C(44) 0.068(2) 0.072(2) 0.0590(19) 0.0205(17) 0.0289(16) 0.0230(16)
C(45) 0.0514(16) 0.0357(14) 0.0497(15) 0.0132(12) -0.0032(13) 0.0156(12)
C(46) 0.085(2) 0.0447(18) 0.077(2) 0.0115(17) -0.0087(18) 0.0227(16)
C(47) 0.0425(15) 0.0408(15) 0.0563(16) 0.0213(13) -0.0035(13) 0.0040(13)
C(48) 0.0359(16) 0.068(2) 0.088(2) 0.0157(15) 0.0110(16) 0.0097(18)
C(49) 0.0558(17) 0.0468(16) 0.0349(14) 0.0182(13) 0.0025(12) 0.0014(12)
C(50) 0.0625(19) 0.067(2) 0.0418(15) 0.0163(16) 0.0123(14) 0.0133(14)
C(51) 0.0458(16) 0.0380(15) 0.0485(15) 0.0086(12) -0.0077(13) 0.0018(12)
C(52) 0.078(2) 0.066(2) 0.090(2) 0.0145(19) -0.031(2) -0.0024(19)
C(53) 0.0418(15) 0.0351(14) 0.0431(14) 0.0142(11) 0.0004(12) 0.0046(11)
C(54) 0.074(2) 0.0516(19) 0.0621(19) 0.0323(16) 0.0065(16) 0.0032(15)
C(55) 0.0492(16) 0.0326(14) 0.0621(18) -0.0019(12) 0.0016(14) 0.0157(13)
C(56) 0.068(2) 0.064(2) 0.094(2) 0.0032(17) 0.0313(19) 0.0314(19)
C(57) 0.0297(12) 0.0339(13) 0.0304(12) 0.0101(10) 0.0035(10) 0.0100(10)
C(58) 0.0239(11) 0.0336(13) 0.0342(13) 0.0055(10) 0.0040(10) 0.0081(10)
C(59) 0.0346(13) 0.0293(13) 0.0384(13) 0.0046(10) 0.0010(11) 0.0076(10)
C(60) 0.0425(15) 0.0380(15) 0.0425(14) -0.0002(12) 0.0014(12) 0.0023(11)
C(61) 0.0352(13) 0.0412(15) 0.0331(13) 0.0041(11) -0.0029(11) 0.0046(11)
C(62) 0.0263(12) 0.0383(14) 0.0303(12) 0.0068(10) 0.0012(10) 0.0071(10)
C(63) 0.0333(13) 0.0466(15) 0.0291(12) 0.0162(11) -0.0003(10) 0.0130(11)
C(64) 0.0327(13) 0.0362(13) 0.0317(12) 0.0140(11) 0.0039(10) 0.0080(10)
C(65) 0.0435(15) 0.0421(15) 0.0371(13) 0.0216(12) 0.0054(11) 0.0109(11)
C(66) 0.0602(18) 0.0404(15) 0.0415(14) 0.0266(13) 0.0063(13) 0.0070(12)
C(67) 0.0439(14) 0.0369(14) 0.0295(12) 0.0172(11) 0.0049(11) 0.0045(10)
C(68) 0.0271(12) 0.0355(13) 0.0301(12) 0.0105(10) 0.0023(10) 0.0061(10)
C(69) 0.0559(17) 0.0396(16) 0.0525(16) 0.0021(13) 0.0073(14) 0.0180(13)
C(70) 0.061(2) 0.076(2) 0.074(2) 0.0011(17) 0.0246(17) 0.0271(18)
C(71) 0.0433(15) 0.0406(15) 0.0440(14) 0.0152(12) 0.0019(12) 0.0034(11)
C(72) 0.079(2) 0.052(2) 0.089(2) 0.0292(18) 0.0065(19) -0.0032(17)
C(73) 0.0428(16) 0.064(2) 0.0462(16) 0.0043(14) -0.0103(13) 0.0080(14)
C(74) 0.0354(17) 0.119(3) 0.083(2) 0.0067(18) -0.0033(17) 0.033(2)
C(75) 0.0526(17) 0.0483(17) 0.0372(14) 0.0093(13) 0.0041(13) -0.0002(12)
C(76) 0.069(2) 0.071(2) 0.0472(17) 0.0164(17) 0.0198(15) 0.0181(15)
C(77) 0.0501(17) 0.0572(18) 0.0538(17) 0.0318(14) 0.0090(13) 0.0200(14)
C(78) 0.0467(18) 0.091(2) 0.096(2) 0.0271(18) 0.0152(18) 0.039(2)
C(79) 0.0583(17) 0.0447(16) 0.0466(15) 0.0200(14) 0.0130(13) 0.0140(12)
C(80) 0.097(2) 0.0511(19) 0.075(2) 0.0297(18) 0.0286(19) 0.0280(16)
C(81) 0.0610(18) 0.0570(18) 0.0367(14) 0.0266(15) 0.0095(13) 0.0093(13)
C(82) 0.092(2) 0.079(2) 0.0474(17) 0.034(2) 0.0264(17) 0.0081(16)
C(83) 0.0536(17) 0.0345(14) 0.0428(15) 0.0121(12) -0.0021(13) 0.0004(11)
C(84) 0.0526(18) 0.0544(19) 0.0621(19) 0.0039(15) -0.0016(15) 0.0021(15)
C(85) 0.0383(13) 0.0320(13) 0.0263(12) 0.0131(10) -0.0004(10) 0.0030(9)
C(86) 0.0330(13) 0.0298(12) 0.0294(12) 0.0060(10) -0.0021(10) 0.0026(10)
C(87) 0.0333(13) 0.0468(15) 0.0331(13) 0.0095(11) 0.0033(11) 0.0117(11)
C(88) 0.0313(14) 0.0613(18) 0.0416(15) 0.0088(12) 0.0037(11) 0.0146(13)
C(89) 0.0286(13) 0.0496(16) 0.0386(14) 0.0134(11) 0.0020(11) 0.0102(12)
C(90) 0.0303(13) 0.0345(13) 0.0351(13) 0.0095(10) 0.0001(10) 0.0052(10)
C(91) 0.0374(14) 0.0432(15) 0.0342(13) 0.0168(12) -0.0012(11) 0.0116(11)
C(92) 0.0398(14) 0.0394(14) 0.0259(12) 0.0158(11) 0.0006(10) 0.0041(10)
C(93) 0.0503(16) 0.0479(16) 0.0269(12) 0.0242(13) 0.0027(11) 0.0075(11)
C(94) 0.0638(18) 0.0659(19) 0.0275(13) 0.0354(16) 0.0089(12) 0.0085(12)
C(95) 0.0571(17) 0.0599(18) 0.0289(13) 0.0362(15) 0.0100(12) 0.0106(12)
C(96) 0.0379(13) 0.0329(13) 0.0251(12) 0.0126(11) 0.0003(10) 0.0027(9)
C(97) 0.0360(14) 0.0638(18) 0.0351(14) 0.0146(13) 0.0043(11) 0.0082(12)
C(98) 0.067(2) 0.094(2) 0.0413(16) 0.0300(19) 0.0135(15) 0.0070(16)
C(99) 0.0434(16) 0.0601(19) 0.0604(18) 0.0050(14) 0.0077(14) 0.0310(15)
C(100) 0.085(2) 0.048(2) 0.100(2) 0.0032(18) -0.001(2) 0.0227(19)
C(101) 0.0473(16) 0.0490(17) 0.0554(17) 0.0202(14) 0.0140(13) 0.0041(13)
C(102) 0.079(2) 0.0503(19) 0.083(2) 0.0259(17) 0.0222(18) 0.0160(17)
C(103) 0.0338(15) 0.071(2) 0.0530(17) 0.0107(14) -0.0022(13) 0.0166(15)
C(104) 0.0533(19) 0.081(2) 0.064(2) -0.0029(17) -0.0152(16) 0.0142(18)
C(105) 0.0635(19) 0.0565(19) 0.0432(15) 0.0231(15) 0.0122(14) 0.0161(13)
C(106) 0.124(3) 0.081(2) 0.072(2) 0.039(2) 0.046(2) 0.035(2)
C(107) 0.069(2) 0.072(2) 0.0321(14) 0.0268(17) 0.0000(14) 0.0102(14)
C(108) 0.088(2) 0.068(2) 0.059(2) 0.008(2) -0.0103(18) 0.0008(17)
C(109) 0.0434(16) 0.095(2) 0.0429(16) 0.0278(17) 0.0125(13) 0.0267(16)
C(110) 0.064(2) 0.149(4) 0.113(3) 0.041(2) 0.040(2) 0.060(2)
C(111) 0.110(2) 0.086(2) 0.0317(15) 0.069(2) 0.0115(17) 0.0105(15)
C(112) 0.178(4) 0.058(2) 0.069(2) 0.066(2) -0.001(2) 0.0073(19)
C(117) 0.0469(17) 0.0547(18) 0.0377(15) 0.0150(14) 0.0135(13) 0.0198(13)
B(1) 0.0329(16) 0.0430(18) 0.0447(18) 0.0109(13) 0.0073(13) 0.0203(14)
B(2) 0.0432(17) 0.0328(16) 0.0339(15) 0.0104(13) 0.0004(13) 0.0070(12)
B(3) 0.063(2) 0.0356(17) 0.0442(18) 0.0088(16) -0.0164(17) 0.0061(14)
B(4) 0.0459(18) 0.060(2) 0.0399(17) 0.0304(17) 0.0106(15) 0.0190(15)

loop_
_atom_type_symbol
_atom_type_description
_atom_type_scat_dispersion_real
_atom_type_scat_dispersion_imag
_atom_type_scat_source
H H 0.000 0.000
;
International Tables for Crystallography
(1992, Vol. C, Table 6.1.1.4)
;
C C 0.003 0.002
;
International Tables for Crystallography
(1992, Vol. C, Tables 4.2.6.8 and 6.1.1.4)
;
B B 0.001 0.001
;
International Tables for Crystallography
(1992, Vol. C, Tables 4.2.6.8 and 6.1.1.4)
;

loop_
_geom_angle_atom_site_label_1
_geom_angle_atom_site_label_2
_geom_angle_atom_site_label_3
_geom_angle
_geom_angle_publ_flag
C(2) C(1) C(12) 116.6(2) yes
C(2) C(1) B(1) 120.7(2) yes
C(12) C(1) B(1) 122.1(2) yes
C(1) C(2) C(3) 128.7(2) yes
C(1) C(2) C(6) 121.6(2) yes
C(3) C(2) C(6) 109.61(19) yes
C(2) C(3) C(4) 102.1(2) yes
C(2) C(3) C(13) 110.76(17) yes
C(2) C(3) C(15) 113.28(19) yes
C(4) C(3) C(13) 111.58(19) yes
C(4) C(3) C(15) 109.85(18) yes
C(13) C(3) C(15) 109.2(2) yes
C(3) C(4) C(5) 108.8(2) yes
C(4) C(5) C(6) 101.3(2) yes
C(4) C(5) C(17) 109.3(2) yes
C(4) C(5) C(19) 111.49(19) yes
C(6) C(5) C(17) 111.97(19) yes
C(6) C(5) C(19) 113.2(2) yes
C(17) C(5) C(19) 109.4(2) yes
C(2) C(6) C(5) 113.2(2) yes
C(2) C(6) C(7) 120.3(2) yes
C(5) C(6) C(7) 126.4(2) yes
C(6) C(7) C(8) 119.7(2) yes
C(7) C(8) C(9) 126.1(2) yes
C(7) C(8) C(12) 120.6(2) yes
C(9) C(8) C(12) 113.3(2) yes
C(8) C(9) C(21) 109.0(2) yes
C(8) C(9) C(23) 111.1(2) yes
C(8) C(9) C(117) 101.7(2) yes
C(21) C(9) C(23) 109.1(2) yes
C(21) C(9) C(117) 113.0(2) yes
C(23) C(9) C(117) 112.6(2) yes
C(12) C(11) C(25) 109.17(17) yes
C(12) C(11) C(27) 114.8(2) yes
C(12) C(11) C(117) 102.4(2) yes
C(25) C(11) C(27) 109.7(2) yes
C(25) C(11) C(117) 110.4(2) yes
C(27) C(11) C(117) 110.12(19) yes
C(1) C(12) C(8) 121.1(2) yes
C(1) C(12) C(11) 128.9(2) yes
C(8) C(12) C(11) 110.0(2) yes
C(3) C(13) C(14) 117.5(2) yes
C(3) C(15) C(16) 115.6(2) yes
C(5) C(17) C(18) 117.1(2) yes
C(5) C(19) C(20) 115.6(2) yes
C(9) C(21) C(22) 117.3(2) yes
C(9) C(23) C(24) 116.3(2) yes
C(11) C(25) C(26) 116.4(2) yes
C(11) C(27) C(28) 116.3(2) yes
C(30) C(29) C(40) 115.9(2) yes
C(30) C(29) B(2) 127.81(18) yes
C(40) C(29) B(2) 116.1(2) yes
C(29) C(30) C(31) 129.7(2) yes
C(29) C(30) C(34) 121.20(17) yes
C(31) C(30) C(34) 109.07(19) yes
C(30) C(31) C(32) 102.22(17) yes
C(30) C(31) C(41) 109.44(18) yes
C(30) C(31) C(43) 114.97(19) yes
C(32) C(31) C(41) 109.8(2) yes
C(32) C(31) C(43) 108.9(2) yes
C(41) C(31) C(43) 111.09(18) yes
C(31) C(32) C(33) 109.02(19) yes
C(32) C(33) C(34) 101.3(2) yes
C(32) C(33) C(45) 113.89(17) yes
C(32) C(33) C(47) 112.3(2) yes
C(34) C(33) C(45) 109.5(2) yes
C(34) C(33) C(47) 111.10(17) yes
C(45) C(33) C(47) 108.6(2) yes
C(30) C(34) C(33) 114.63(17) yes
C(30) C(34) C(35) 121.4(2) yes
C(33) C(34) C(35) 124.0(2) yes
C(34) C(35) C(36) 119.1(2) yes
C(35) C(36) C(37) 125.6(2) yes
C(35) C(36) C(40) 121.15(18) yes
C(37) C(36) C(40) 113.3(2) yes
C(36) C(37) C(38) 100.98(19) yes
C(36) C(37) C(49) 109.63(17) yes
C(36) C(37) C(51) 112.0(2) yes
C(38) C(37) C(49) 110.7(2) yes
C(38) C(37) C(51) 112.10(19) yes
C(49) C(37) C(51) 111.0(2) yes
C(37) C(38) C(39) 108.99(17) yes
C(38) C(39) C(40) 102.0(2) yes
C(38) C(39) C(53) 111.90(19) yes
C(38) C(39) C(55) 108.03(18) yes
C(40) C(39) C(53) 110.96(17) yes
C(40) C(39) C(55) 114.51(19) yes
C(53) C(39) C(55) 109.3(2) yes
C(29) C(40) C(36) 121.0(2) yes
C(29) C(40) C(39) 130.0(2) yes
C(36) C(40) C(39) 109.07(17) yes
C(31) C(41) C(42) 115.5(2) yes
C(31) C(43) C(44) 116.41(19) yes
C(33) C(45) C(46) 116.3(2) yes
C(33) C(47) C(48) 116.7(2) yes
C(37) C(49) C(50) 116.8(2) yes
C(37) C(51) C(52) 114.1(2) yes
C(39) C(53) C(54) 116.8(2) yes
C(39) C(55) C(56) 116.2(2) yes
C(58) C(57) C(68) 116.8(2) yes
C(58) C(57) B(3) 118.7(2) yes
C(68) C(57) B(3) 124.36(19) yes
C(57) C(58) C(59) 129.3(2) yes
C(57) C(58) C(62) 120.7(2) yes
C(59) C(58) C(62) 109.94(17) yes
C(58) C(59) C(60) 101.8(2) yes
C(58) C(59) C(69) 114.90(19) yes
C(58) C(59) C(71) 110.32(18) yes
C(60) C(59) C(69) 109.11(18) yes
C(60) C(59) C(71) 112.08(19) yes
C(69) C(59) C(71) 108.6(2) yes
C(59) C(60) C(61) 109.10(18) yes
C(60) C(61) C(62) 101.25(19) yes
C(60) C(61) C(73) 112.0(2) yes
C(60) C(61) C(75) 110.0(2) yes
C(62) C(61) C(73) 112.6(2) yes
C(62) C(61) C(75) 111.58(18) yes
C(73) C(61) C(75) 109.2(2) yes
C(58) C(62) C(61) 112.9(2) yes
C(58) C(62) C(63) 120.89(19) yes
C(61) C(62) C(63) 126.2(2) yes
C(62) C(63) C(64) 119.1(2) yes
C(63) C(64) C(65) 124.2(2) yes
C(63) C(64) C(68) 121.3(2) yes
C(65) C(64) C(68) 114.41(18) yes
C(64) C(65) C(66) 102.5(2) yes
C(64) C(65) C(77) 110.59(19) yes
C(64) C(65) C(79) 109.8(2) yes
C(66) C(65) C(77) 112.5(2) yes
C(66) C(65) C(79) 112.14(19) yes
C(77) C(65) C(79) 109.1(2) yes
C(65) C(66) C(67) 109.9(2) yes
C(66) C(67) C(68) 102.98(18) yes
C(66) C(67) C(81) 110.0(2) yes
C(66) C(67) C(83) 109.4(2) yes
C(68) C(67) C(81) 108.50(19) yes
C(68) C(67) C(83) 115.9(2) yes
C(81) C(67) C(83) 109.72(19) yes
C(57) C(68) C(64) 120.96(18) yes
C(57) C(68) C(67) 128.6(2) yes
C(64) C(68) C(67) 110.0(2) yes
C(59) C(69) C(70) 116.0(2) yes
C(59) C(71) C(72) 116.5(2) yes
C(61) C(73) C(74) 116.5(2) yes
C(61) C(75) C(76) 117.5(2) yes
C(65) C(77) C(78) 115.8(2) yes
C(65) C(79) C(80) 116.2(2) yes
C(67) C(81) C(82) 116.5(2) yes
C(67) C(83) C(84) 115.7(2) yes
C(86) C(85) C(96) 116.2(2) yes
C(86) C(85) B(4) 116.8(2) yes
C(96) C(85) B(4) 127.0(2) yes
C(85) C(86) C(87) 129.7(2) yes
C(85) C(86) C(90) 120.9(2) yes
C(87) C(86) C(90) 109.4(2) yes
C(86) C(87) C(88) 102.5(2) yes
C(86) C(87) C(97) 110.44(19) yes
C(86) C(87) C(99) 114.7(2) yes
C(88) C(87) C(97) 111.6(2) yes
C(88) C(87) C(99) 108.6(2) yes
C(97) C(87) C(99) 109.0(2) yes
C(87) C(88) C(89) 109.3(2) yes
C(88) C(89) C(90) 101.6(2) yes
C(88) C(89) C(101) 109.7(2) yes
C(88) C(89) C(103) 112.3(2) yes
C(90) C(89) C(101) 110.1(2) yes
C(90) C(89) C(103) 113.62(19) yes
C(101) C(89) C(103) 109.4(2) yes
C(86) C(90) C(89) 113.1(2) yes
C(86) C(90) C(91) 120.5(2) yes
C(89) C(90) C(91) 126.3(2) yes
C(90) C(91) C(92) 119.9(2) yes
C(91) C(92) C(93) 125.0(2) yes
C(91) C(92) C(96) 121.3(2) yes
C(93) C(92) C(96) 113.7(2) yes
C(92) C(93) C(94) 101.7(2) yes
C(92) C(93) C(105) 109.22(19) yes
C(92) C(93) C(107) 112.0(2) yes
C(94) C(93) C(105) 113.4(2) yes
C(94) C(93) C(107) 111.8(2) yes
C(105) C(93) C(107) 108.6(2) yes
C(93) C(94) C(95) 108.9(2) yes
C(94) C(95) C(96) 102.8(2) yes
C(94) C(95) C(109) 109.5(2) yes
C(94) C(95) C(111) 109.3(2) yes
C(96) C(95) C(109) 109.26(19) yes
C(96) C(95) C(111) 114.7(2) yes
C(109) C(95) C(111) 111.0(2) yes
C(85) C(96) C(92) 120.8(2) yes
C(85) C(96) C(95) 130.2(2) yes
C(92) C(96) C(95) 109.0(2) yes
C(87) C(97) C(98) 116.9(2) yes
C(87) C(99) C(100) 115.7(2) yes
C(89) C(101) C(102) 117.9(2) yes
C(89) C(103) C(104) 116.4(2) yes
C(93) C(105) C(106) 116.8(2) yes
C(93) C(107) C(108) 117.0(2) yes
C(95) C(109) C(110) 116.7(2) yes
C(95) C(111) C(112) 114.6(3) yes
C(9) C(117) C(11) 109.5(2) yes
C(1) B(1) B(2) 120.4(2) yes
C(29) B(2) B(1) 136.4(2) yes
C(57) B(3) B(4) 121.8(2) yes
C(85) B(4) B(3) 135.1(2) yes
C(3) C(4) H(4A) 109.9 no
C(3) C(4) H(4B) 109.9 no
C(5) C(4) H(4A) 109.9 no
C(5) C(4) H(4B) 109.9 no
H(4A) C(4) H(4B) 108.3 no
C(6) C(7) H(7) 120.1 no
C(8) C(7) H(7) 120.2 no
C(3) C(13) H(13A) 107.9 no
C(3) C(13) H(13B) 107.9 no
C(14) C(13) H(13A) 107.9 no
C(14) C(13) H(13B) 107.9 no
H(13A) C(13) H(13B) 107.2 no
C(13) C(14) H(14A) 109.5 no
C(13) C(14) H(14B) 109.5 no
C(13) C(14) H(14C) 109.5 no
H(14A) C(14) H(14B) 109.5 no
H(14A) C(14) H(14C) 109.5 no
H(14B) C(14) H(14C) 109.5 no
C(3) C(15) H(15A) 108.4 no
C(3) C(15) H(15B) 108.4 no
C(16) C(15) H(15A) 108.4 no
C(16) C(15) H(15B) 108.4 no
H(15A) C(15) H(15B) 107.4 no
C(15) C(16) H(16A) 109.5 no
C(15) C(16) H(16B) 109.5 no
C(15) C(16) H(16C) 109.5 no
H(16A) C(16) H(16B) 109.5 no
H(16A) C(16) H(16C) 109.5 no
H(16B) C(16) H(16C) 109.5 no
C(5) C(17) H(17A) 108.0 no
C(5) C(17) H(17B) 108.0 no
C(18) C(17) H(17A) 108.0 no
C(18) C(17) H(17B) 108.0 no
H(17A) C(17) H(17B) 107.2 no
C(17) C(18) H(18A) 109.5 no
C(17) C(18) H(18B) 109.5 no
C(17) C(18) H(18C) 109.5 no
H(18A) C(18) H(18B) 109.5 no
H(18A) C(18) H(18C) 109.5 no
H(18B) C(18) H(18C) 109.5 no
C(5) C(19) H(19A) 108.4 no
C(5) C(19) H(19B) 108.4 no
C(20) C(19) H(19A) 108.4 no
C(20) C(19) H(19B) 108.4 no
H(19A) C(19) H(19B) 107.5 no
C(19) C(20) H(20A) 109.5 no
C(19) C(20) H(20B) 109.5 no
C(19) C(20) H(20C) 109.5 no
H(20A) C(20) H(20B) 109.5 no
H(20A) C(20) H(20C) 109.5 no
H(20B) C(20) H(20C) 109.5 no
C(9) C(21) H(21A) 108.0 no
C(9) C(21) H(21B) 108.0 no
C(22) C(21) H(21A) 108.0 no
C(22) C(21) H(21B) 108.0 no
H(21A) C(21) H(21B) 107.2 no
C(21) C(22) H(22A) 109.5 no
C(21) C(22) H(22B) 109.5 no
C(21) C(22) H(22C) 109.5 no
H(22A) C(22) H(22B) 109.5 no
H(22A) C(22) H(22C) 109.5 no
H(22B) C(22) H(22C) 109.5 no
C(9) C(23) H(23A) 108.2 no
C(9) C(23) H(23B) 108.2 no
C(24) C(23) H(23A) 108.2 no
C(24) C(23) H(23B) 108.2 no
H(23A) C(23) H(23B) 107.3 no
C(23) C(24) H(24A) 109.5 no
C(23) C(24) H(24B) 109.5 no
C(23) C(24) H(24C) 109.5 no
H(24A) C(24) H(24B) 109.5 no
H(24A) C(24) H(24C) 109.5 no
H(24B) C(24) H(24C) 109.5 no
C(11) C(25) H(25A) 108.2 no
C(11) C(25) H(25B) 108.2 no
C(26) C(25) H(25A) 108.2 no
C(26) C(25) H(25B) 108.2 no
H(25A) C(25) H(25B) 107.3 no
C(25) C(26) H(26A) 109.5 no
C(25) C(26) H(26B) 109.5 no
C(25) C(26) H(26C) 109.5 no
H(26A) C(26) H(26B) 109.5 no
H(26A) C(26) H(26C) 109.5 no
H(26B) C(26) H(26C) 109.4 no
C(11) C(27) H(27A) 108.2 no
C(11) C(27) H(27B) 108.2 no
C(28) C(27) H(27A) 108.2 no
C(28) C(27) H(27B) 108.2 no
H(27A) C(27) H(27B) 107.4 no
C(27) C(28) H(28A) 109.5 no
C(27) C(28) H(28B) 109.5 no
C(27) C(28) H(28C) 109.5 no
H(28A) C(28) H(28B) 109.5 no
H(28A) C(28) H(28C) 109.5 no
H(28B) C(28) H(28C) 109.5 no
C(31) C(32) H(32A) 109.9 no
C(31) C(32) H(32B) 109.9 no
C(33) C(32) H(32A) 109.9 no
C(33) C(32) H(32B) 109.9 no
H(32A) C(32) H(32B) 108.3 no
C(34) C(35) H(35) 120.5 no
C(36) C(35) H(35) 120.5 no
C(37) C(38) H(38A) 109.9 no
C(37) C(38) H(38B) 109.9 no
C(39) C(38) H(38A) 109.9 no
C(39) C(38) H(38B) 109.9 no
H(38A) C(38) H(38B) 108.3 no
C(31) C(41) H(41A) 108.4 no
C(31) C(41) H(41B) 108.4 no
C(42) C(41) H(41A) 108.4 no
C(42) C(41) H(41B) 108.4 no
H(41A) C(41) H(41B) 107.5 no
C(41) C(42) H(42A) 109.5 no
C(41) C(42) H(42B) 109.5 no
C(41) C(42) H(42C) 109.5 no
H(42A) C(42) H(42B) 109.5 no
H(42A) C(42) H(42C) 109.5 no
H(42B) C(42) H(42C) 109.5 no
C(31) C(43) H(43A) 108.2 no
C(31) C(43) H(43B) 108.2 no
C(44) C(43) H(43A) 108.2 no
C(44) C(43) H(43B) 108.2 no
H(43A) C(43) H(43B) 107.3 no
C(43) C(44) H(44A) 109.5 no
C(43) C(44) H(44B) 109.5 no
C(43) C(44) H(44C) 109.5 no
H(44A) C(44) H(44B) 109.5 no
H(44A) C(44) H(44C) 109.5 no
H(44B) C(44) H(44C) 109.5 no
C(33) C(45) H(45A) 108.2 no
C(33) C(45) H(45B) 108.2 no
C(46) C(45) H(45A) 108.2 no
C(46) C(45) H(45B) 108.2 no
H(45A) C(45) H(45B) 107.4 no
C(45) C(46) H(46A) 109.5 no
C(45) C(46) H(46B) 109.5 no
C(45) C(46) H(46C) 109.5 no
H(46A) C(46) H(46B) 109.5 no
H(46A) C(46) H(46C) 109.5 no
H(46B) C(46) H(46C) 109.5 no
C(33) C(47) H(47A) 108.1 no
C(33) C(47) H(47B) 108.1 no
C(48) C(47) H(47A) 108.1 no
C(48) C(47) H(47B) 108.1 no
H(47A) C(47) H(47B) 107.3 no
C(47) C(48) H(48A) 109.5 no
C(47) C(48) H(48B) 109.5 no
C(47) C(48) H(48C) 109.5 no
H(48A) C(48) H(48B) 109.5 no
H(48A) C(48) H(48C) 109.5 no
H(48B) C(48) H(48C) 109.5 no
C(37) C(49) H(49A) 108.1 no
C(37) C(49) H(49B) 108.1 no
C(50) C(49) H(49A) 108.1 no
C(50) C(49) H(49B) 108.1 no
H(49A) C(49) H(49B) 107.3 no
C(49) C(50) H(50A) 109.5 no
C(49) C(50) H(50B) 109.5 no
C(49) C(50) H(50C) 109.5 no
H(50A) C(50) H(50B) 109.5 no
H(50A) C(50) H(50C) 109.5 no
H(50B) C(50) H(50C) 109.5 no
C(37) C(51) H(51A) 108.7 no
C(37) C(51) H(51B) 108.7 no
C(52) C(51) H(51A) 108.7 no
C(52) C(51) H(51B) 108.7 no
H(51A) C(51) H(51B) 107.6 no
C(51) C(52) H(52A) 109.5 no
C(51) C(52) H(52B) 109.5 no
C(51) C(52) H(52C) 109.5 no
H(52A) C(52) H(52B) 109.5 no
H(52A) C(52) H(52C) 109.5 no
H(52B) C(52) H(52C) 109.5 no
C(39) C(53) H(53A) 108.1 no
C(39) C(53) H(53B) 108.1 no
C(54) C(53) H(53A) 108.1 no
C(54) C(53) H(53B) 108.1 no
H(53A) C(53) H(53B) 107.3 no
C(53) C(54) H(54A) 109.5 no
C(53) C(54) H(54B) 109.5 no
C(53) C(54) H(54C) 109.5 no
H(54A) C(54) H(54B) 109.5 no
H(54A) C(54) H(54C) 109.5 no
H(54B) C(54) H(54C) 109.5 no
C(39) C(55) H(55A) 108.2 no
C(39) C(55) H(55B) 108.2 no
C(56) C(55) H(55A) 108.2 no
C(56) C(55) H(55B) 108.2 no
H(55A) C(55) H(55B) 107.4 no
C(55) C(56) H(56A) 109.5 no
C(55) C(56) H(56B) 109.5 no
C(55) C(56) H(56C) 109.5 no
H(56A) C(56) H(56B) 109.5 no
H(56A) C(56) H(56C) 109.5 no
H(56B) C(56) H(56C) 109.5 no
C(59) C(60) H(60A) 109.9 no
C(59) C(60) H(60B) 109.9 no
C(61) C(60) H(60A) 109.9 no
C(61) C(60) H(60B) 109.9 no
H(60A) C(60) H(60B) 108.3 no
C(62) C(63) H(63) 120.5 no
C(64) C(63) H(63) 120.4 no
C(65) C(66) H(66A) 109.7 no
C(65) C(66) H(66B) 109.7 no
C(67) C(66) H(66A) 109.7 no
C(67) C(66) H(66B) 109.7 no
H(66A) C(66) H(66B) 108.2 no
C(59) C(69) H(69A) 108.3 no
C(59) C(69) H(69B) 108.3 no
C(70) C(69) H(69A) 108.3 no
C(70) C(69) H(69B) 108.3 no
H(69A) C(69) H(69B) 107.4 no
C(69) C(70) H(70A) 109.5 no
C(69) C(70) H(70B) 109.5 no
C(69) C(70) H(70C) 109.5 no
H(70A) C(70) H(70B) 109.5 no
H(70A) C(70) H(70C) 109.5 no
H(70B) C(70) H(70C) 109.5 no
C(59) C(71) H(71A) 108.2 no
C(59) C(71) H(71B) 108.2 no
C(72) C(71) H(71A) 108.2 no
C(72) C(71) H(71B) 108.2 no
H(71A) C(71) H(71B) 107.3 no
C(71) C(72) H(72A) 109.5 no
C(71) C(72) H(72B) 109.5 no
C(71) C(72) H(72C) 109.5 no
H(72A) C(72) H(72B) 109.5 no
H(72A) C(72) H(72C) 109.5 no
H(72B) C(72) H(72C) 109.5 no
C(61) C(73) H(73A) 108.2 no
C(61) C(73) H(73B) 108.2 no
C(74) C(73) H(73A) 108.2 no
C(74) C(73) H(73B) 108.2 no
H(73A) C(73) H(73B) 107.3 no
C(73) C(74) H(74A) 109.5 no
C(73) C(74) H(74B) 109.5 no
C(73) C(74) H(74C) 109.5 no
H(74A) C(74) H(74B) 109.5 no
H(74A) C(74) H(74C) 109.5 no
H(74B) C(74) H(74C) 109.5 no
C(61) C(75) H(75A) 107.9 no
C(61) C(75) H(75B) 107.9 no
C(76) C(75) H(75A) 107.9 no
C(76) C(75) H(75B) 107.9 no
H(75A) C(75) H(75B) 107.2 no
C(75) C(76) H(76A) 109.5 no
C(75) C(76) H(76B) 109.5 no
C(75) C(76) H(76C) 109.5 no
H(76A) C(76) H(76B) 109.5 no
H(76A) C(76) H(76C) 109.5 no
H(76B) C(76) H(76C) 109.5 no
C(65) C(77) H(77A) 108.3 no
C(65) C(77) H(77B) 108.3 no
C(78) C(77) H(77A) 108.3 no
C(78) C(77) H(77B) 108.3 no
H(77A) C(77) H(77B) 107.4 no
C(77) C(78) H(78A) 109.5 no
C(77) C(78) H(78B) 109.5 no
C(77) C(78) H(78C) 109.5 no
H(78A) C(78) H(78B) 109.5 no
H(78A) C(78) H(78C) 109.5 no
H(78B) C(78) H(78C) 109.5 no
C(65) C(79) H(79A) 108.2 no
C(65) C(79) H(79B) 108.2 no
C(80) C(79) H(79A) 108.2 no
C(80) C(79) H(79B) 108.2 no
H(79A) C(79) H(79B) 107.4 no
C(79) C(80) H(80A) 109.5 no
C(79) C(80) H(80B) 109.5 no
C(79) C(80) H(80C) 109.5 no
H(80A) C(80) H(80B) 109.5 no
H(80A) C(80) H(80C) 109.5 no
H(80B) C(80) H(80C) 109.5 no
C(67) C(81) H(81A) 108.2 no
C(67) C(81) H(81B) 108.2 no
C(82) C(81) H(81A) 108.2 no
C(82) C(81) H(81B) 108.2 no
H(81A) C(81) H(81B) 107.3 no
C(81) C(82) H(82A) 109.5 no
C(81) C(82) H(82B) 109.5 no
C(81) C(82) H(82C) 109.5 no
H(82A) C(82) H(82B) 109.5 no
H(82A) C(82) H(82C) 109.5 no
H(82B) C(82) H(82C) 109.5 no
C(67) C(83) H(83A) 108.4 no
C(67) C(83) H(83B) 108.3 no
C(84) C(83) H(83A) 108.3 no
C(84) C(83) H(83B) 108.3 no
H(83A) C(83) H(83B) 107.4 no
C(83) C(84) H(84A) 109.5 no
C(83) C(84) H(84B) 109.5 no
C(83) C(84) H(84C) 109.5 no
H(84A) C(84) H(84B) 109.5 no
H(84A) C(84) H(84C) 109.5 no
H(84B) C(84) H(84C) 109.5 no
C(87) C(88) H(88A) 109.8 no
C(87) C(88) H(88B) 109.8 no
C(89) C(88) H(88A) 109.8 no
C(89) C(88) H(88B) 109.8 no
H(88A) C(88) H(88B) 108.3 no
C(90) C(91) H(91) 120.1 no
C(92) C(91) H(91) 120.1 no
C(93) C(94) H(94A) 109.9 no
C(93) C(94) H(94B) 109.9 no
C(95) C(94) H(94A) 109.9 no
C(95) C(94) H(94B) 109.9 no
H(94A) C(94) H(94B) 108.3 no
C(87) C(97) H(97A) 108.1 no
C(87) C(97) H(97B) 108.1 no
C(98) C(97) H(97A) 108.1 no
C(98) C(97) H(97B) 108.1 no
H(97A) C(97) H(97B) 107.3 no
C(97) C(98) H(98A) 109.5 no
C(97) C(98) H(98B) 109.5 no
C(97) C(98) H(98C) 109.5 no
H(98A) C(98) H(98B) 109.5 no
H(98A) C(98) H(98C) 109.5 no
H(98B) C(98) H(98C) 109.5 no
C(87) C(99) H(99A) 108.3 no
C(87) C(99) H(99B) 108.4 no
C(100) C(99) H(99A) 108.4 no
C(100) C(99) H(99B) 108.4 no
H(99A) C(99) H(99B) 107.4 no
C(99) C(100) H(10A) 109.5 no
C(99) C(100) H(10B) 109.5 no
C(99) C(100) H(10C) 109.5 no
H(10A) C(100) H(10B) 109.5 no
H(10A) C(100) H(10C) 109.5 no
H(10B) C(100) H(10C) 109.5 no
C(89) C(101) H(10D) 107.8 no
C(89) C(101) H(10E) 107.8 no
C(102) C(101) H(10D) 107.8 no
C(102) C(101) H(10E) 107.8 no
H(10D) C(101) H(10E) 107.2 no
C(101) C(102) H(10F) 109.5 no
C(101) C(102) H(10G) 109.5 no
C(101) C(102) H(10H) 109.5 no
H(10F) C(102) H(10G) 109.5 no
H(10F) C(102) H(10H) 109.5 no
H(10G) C(102) H(10H) 109.5 no
C(89) C(103) H(10I) 108.2 no
C(89) C(103) H(10J) 108.2 no
C(104) C(103) H(10I) 108.2 no
C(104) C(103) H(10J) 108.2 no
H(10I) C(103) H(10J) 107.3 no
C(103) C(104) H(10K) 109.5 no
C(103) C(104) H(10L) 109.5 no
C(103) C(104) H(10M) 109.5 no
H(10K) C(104) H(10L) 109.5 no
H(10K) C(104) H(10M) 109.5 no
H(10L) C(104) H(10M) 109.5 no
C(93) C(105) H(10N) 108.1 no
C(93) C(105) H(10O) 108.1 no
C(106) C(105) H(10N) 108.1 no
C(106) C(105) H(10O) 108.1 no
H(10N) C(105) H(10O) 107.3 no
C(105) C(106) H(10P) 109.5 no
C(105) C(106) H(10Q) 109.5 no
C(105) C(106) H(10R) 109.5 no
H(10P) C(106) H(10Q) 109.5 no
H(10P) C(106) H(10R) 109.5 no
H(10Q) C(106) H(10R) 109.5 no
C(93) C(107) H(10S) 108.0 no
C(93) C(107) H(10T) 108.0 no
C(108) C(107) H(10S) 108.0 no
C(108) C(107) H(10T) 108.1 no
H(10S) C(107) H(10T) 107.3 no
C(107) C(108) H(10U) 109.5 no
C(107) C(108) H(10V) 109.5 no
C(107) C(108) H(10W) 109.5 no
H(10U) C(108) H(10V) 109.5 no
H(10U) C(108) H(10W) 109.5 no
H(10V) C(108) H(10W) 109.5 no
C(95) C(109) H(10) 108.1 no
C(95) C(109) H(101) 108.1 no
C(110) C(109) H(10) 108.1 no
C(110) C(109) H(101) 108.1 no
H(10) C(109) H(101) 107.3 no
C(109) C(110) H(11A) 109.5 no
C(109) C(110) H(11B) 109.5 no
C(109) C(110) H(11C) 109.5 no
H(11A) C(110) H(11B) 109.5 no
H(11A) C(110) H(11C) 109.5 no
H(11B) C(110) H(11C) 109.5 no
C(95) C(111) H(11D) 108.6 no
C(95) C(111) H(11E) 108.6 no
C(112) C(111) H(11D) 108.6 no
C(112) C(111) H(11E) 108.6 no
H(11D) C(111) H(11E) 107.6 no
C(111) C(112) H(11F) 109.5 no
C(111) C(112) H(11G) 109.5 no
C(111) C(112) H(11H) 109.5 no
H(11F) C(112) H(11G) 109.5 no
H(11F) C(112) H(11H) 109.5 no
H(11G) C(112) H(11H) 109.5 no
C(9) C(117) H(29) 110.4(16) no
C(9) C(117) H(30) 113.2(16) no
C(11) C(117) H(29) 106.0(18) no
C(11) C(117) H(30) 110.4(15) no
H(29) C(117) H(30) 107(2) no
C(1) B(1) H(1) 119.5(11) no
C(1) B(1) H(2) 114.5(13) no
C(1) B(1) H(5) 122.5(13) no
B(2) B(1) H(1) 43.3(8) no
B(2) B(1) H(2) 47.2(10) no
B(2) B(1) H(5) 117.0(13) no
H(1) B(1) H(2) 89.0(14) no
H(1) B(1) H(5) 102.6(16) no
H(2) B(1) H(5) 102.7(17) no
C(29) B(2) H(1) 120.3(11) no
C(29) B(2) H(2) 114.7(11) no
C(29) B(2) H(3) 120.2(10) no
B(1) B(2) H(1) 44.9(9) no
B(1) B(2) H(2) 40.4(10) no
B(1) B(2) H(3) 103.1(10) no
H(1) B(2) H(2) 83.9(13) no
H(1) B(2) H(3) 104.6(15) no
H(2) B(2) H(3) 106.9(16) no
C(57) B(3) H(6) 118.6(16) no
C(57) B(3) H(8) 116.8(12) no
C(57) B(3) H(9) 118.8(12) no
B(4) B(3) H(6) 119.5(16) no
B(4) B(3) H(8) 50.7(10) no
B(4) B(3) H(9) 44.7(11) no
H(6) B(3) H(8) 102(2) no
H(6) B(3) H(9) 103.4(17) no
H(8) B(3) H(9) 93.3(15) no
C(85) B(4) H(9) 119.3(11) no
C(85) B(4) H(12) 120.3(16) no
B(3) B(4) H(9) 44.5(8) no
B(3) B(4) H(12) 104.2(16) no
H(9) B(4) H(12) 107(2) no
B(1) H(1) B(2) 91.8(14) no
B(1) H(2) B(2) 92.5(16) no
B(3) H(9) B(4) 90.8(14) no

loop_
_geom_bond_atom_site_label_1
_geom_bond_atom_site_label_2
_geom_bond_distance
_geom_bond_publ_flag
C(1) C(2) 1.410(3) yes
C(1) C(12) 1.412(3) yes
C(1) B(1) 1.581(4) yes
C(2) C(3) 1.547(3) yes
C(2) C(6) 1.393(3) yes
C(3) C(4) 1.548(3) yes
C(3) C(13) 1.546(2) yes
C(3) C(15) 1.547(3) yes
C(4) C(5) 1.542(4) yes
C(5) C(6) 1.519(3) yes
C(5) C(17) 1.542(3) yes
C(5) C(19) 1.535(3) yes
C(6) C(7) 1.382(3) yes
C(7) C(8) 1.377(3) yes
C(8) C(9) 1.521(3) yes
C(8) C(12) 1.400(3) yes
C(9) C(21) 1.531(4) yes
C(9) C(23) 1.537(3) yes
C(9) C(117) 1.540(4) yes
C(11) C(12) 1.535(3) yes
C(11) C(25) 1.546(2) yes
C(11) C(27) 1.537(3) yes
C(11) C(117) 1.554(4) yes
C(13) C(14) 1.510(3) yes
C(15) C(16) 1.512(3) yes
C(17) C(18) 1.516(4) yes
C(19) C(20) 1.509(3) yes
C(21) C(22) 1.518(5) yes
C(23) C(24) 1.523(4) yes
C(25) C(26) 1.518(4) yes
C(27) C(28) 1.522(3) yes
C(29) C(30) 1.427(3) yes
C(29) C(40) 1.422(2) yes
C(29) B(2) 1.577(4) yes
C(30) C(31) 1.536(2) yes
C(30) C(34) 1.391(3) yes
C(31) C(32) 1.561(3) yes
C(31) C(41) 1.546(3) yes
C(31) C(43) 1.538(3) yes
C(32) C(33) 1.537(3) yes
C(33) C(34) 1.505(3) yes
C(33) C(45) 1.539(3) yes
C(33) C(47) 1.547(3) yes
C(34) C(35) 1.381(2) yes
C(35) C(36) 1.373(3) yes
C(36) C(37) 1.510(2) yes
C(36) C(40) 1.405(3) yes
C(37) C(38) 1.536(3) yes
C(37) C(49) 1.542(3) yes
C(37) C(51) 1.540(3) yes
C(38) C(39) 1.553(3) yes
C(39) C(40) 1.550(3) yes
C(39) C(53) 1.544(3) yes
C(39) C(55) 1.548(4) yes
C(41) C(42) 1.526(2) yes
C(43) C(44) 1.515(3) yes
C(45) C(46) 1.515(4) yes
C(47) C(48) 1.513(4) yes
C(49) C(50) 1.515(4) yes
C(51) C(52) 1.505(3) yes
C(53) C(54) 1.525(3) yes
C(55) C(56) 1.511(4) yes
C(57) C(58) 1.417(2) yes
C(57) C(68) 1.416(3) yes
C(57) B(3) 1.579(4) yes
C(58) C(59) 1.542(3) yes
C(58) C(62) 1.397(3) yes
C(59) C(60) 1.551(3) yes
C(59) C(69) 1.550(3) yes
C(59) C(71) 1.552(3) yes
C(60) C(61) 1.537(4) yes
C(61) C(62) 1.519(2) yes
C(61) C(73) 1.543(3) yes
C(61) C(75) 1.539(3) yes
C(62) C(63) 1.382(3) yes
C(63) C(64) 1.378(2) yes
C(64) C(65) 1.517(3) yes
C(64) C(68) 1.386(3) yes
C(65) C(66) 1.535(3) yes
C(65) C(77) 1.540(3) yes
C(65) C(79) 1.539(4) yes
C(66) C(67) 1.569(4) yes
C(67) C(68) 1.544(2) yes
C(67) C(81) 1.548(3) yes
C(67) C(83) 1.542(3) yes
C(69) C(70) 1.522(4) yes
C(71) C(72) 1.524(4) yes
C(73) C(74) 1.511(4) yes
C(75) C(76) 1.515(4) yes
C(77) C(78) 1.520(4) yes
C(79) C(80) 1.527(4) yes
C(81) C(82) 1.518(3) yes
C(83) C(84) 1.512(4) yes
C(85) C(86) 1.431(3) yes
C(85) C(96) 1.421(3) yes
C(85) B(4) 1.580(4) yes
C(86) C(87) 1.546(3) yes
C(86) C(90) 1.403(3) yes
C(87) C(88) 1.549(3) yes
C(87) C(97) 1.544(2) yes
C(87) C(99) 1.545(4) yes
C(88) C(89) 1.535(4) yes
C(89) C(90) 1.514(3) yes
C(89) C(101) 1.546(3) yes
C(89) C(103) 1.538(3) yes
C(90) C(91) 1.377(3) yes
C(91) C(92) 1.369(3) yes
C(92) C(93) 1.519(3) yes
C(92) C(96) 1.400(3) yes
C(93) C(94) 1.541(4) yes
C(93) C(105) 1.537(4) yes
C(93) C(107) 1.534(3) yes
C(94) C(95) 1.550(3) yes
C(95) C(96) 1.547(3) yes
C(95) C(109) 1.558(3) yes
C(95) C(111) 1.516(5) yes
C(97) C(98) 1.519(3) yes
C(99) C(100) 1.511(3) yes
C(101) C(102) 1.515(4) yes
C(103) C(104) 1.505(4) yes
C(105) C(106) 1.520(4) yes
C(107) C(108) 1.513(4) yes
C(109) C(110) 1.520(4) yes
C(111) C(112) 1.511(5) yes
B(1) B(2) 1.795(3) yes
B(3) B(4) 1.789(4) yes
C(4) H(4A) 0.970 no
C(4) H(4B) 0.970 no
C(7) H(7) 0.930 no
C(13) H(13A) 0.970 no
C(13) H(13B) 0.970 no
C(14) H(14A) 0.960 no
C(14) H(14B) 0.960 no
C(14) H(14C) 0.960 no
C(15) H(15A) 0.970 no
C(15) H(15B) 0.970 no
C(16) H(16A) 0.960 no
C(16) H(16B) 0.960 no
C(16) H(16C) 0.960 no
C(17) H(17A) 0.970 no
C(17) H(17B) 0.970 no
C(18) H(18A) 0.960 no
C(18) H(18B) 0.960 no
C(18) H(18C) 0.960 no
C(19) H(19A) 0.970 no
C(19) H(19B) 0.970 no
C(20) H(20A) 0.960 no
C(20) H(20B) 0.960 no
C(20) H(20C) 0.960 no
C(21) H(21A) 0.970 no
C(21) H(21B) 0.970 no
C(22) H(22A) 0.960 no
C(22) H(22B) 0.960 no
C(22) H(22C) 0.960 no
C(23) H(23A) 0.970 no
C(23) H(23B) 0.970 no
C(24) H(24A) 0.960 no
C(24) H(24B) 0.960 no
C(24) H(24C) 0.960 no
C(25) H(25A) 0.970 no
C(25) H(25B) 0.970 no
C(26) H(26A) 0.960 no
C(26) H(26B) 0.960 no
C(26) H(26C) 0.960 no
C(27) H(27A) 0.970 no
C(27) H(27B) 0.970 no
C(28) H(28A) 0.960 no
C(28) H(28B) 0.960 no
C(28) H(28C) 0.960 no
C(32) H(32A) 0.970 no
C(32) H(32B) 0.970 no
C(35) H(35) 0.930 no
C(38) H(38A) 0.970 no
C(38) H(38B) 0.970 no
C(41) H(41A) 0.970 no
C(41) H(41B) 0.970 no
C(42) H(42A) 0.960 no
C(42) H(42B) 0.960 no
C(42) H(42C) 0.960 no
C(43) H(43A) 0.970 no
C(43) H(43B) 0.970 no
C(44) H(44A) 0.960 no
C(44) H(44B) 0.960 no
C(44) H(44C) 0.960 no
C(45) H(45A) 0.970 no
C(45) H(45B) 0.970 no
C(46) H(46A) 0.960 no
C(46) H(46B) 0.960 no
C(46) H(46C) 0.960 no
C(47) H(47A) 0.970 no
C(47) H(47B) 0.970 no
C(48) H(48A) 0.960 no
C(48) H(48B) 0.960 no
C(48) H(48C) 0.960 no
C(49) H(49A) 0.970 no
C(49) H(49B) 0.970 no
C(50) H(50A) 0.960 no
C(50) H(50B) 0.960 no
C(50) H(50C) 0.960 no
C(51) H(51A) 0.970 no
C(51) H(51B) 0.970 no
C(52) H(52A) 0.960 no
C(52) H(52B) 0.960 no
C(52) H(52C) 0.960 no
C(53) H(53A) 0.970 no
C(53) H(53B) 0.970 no
C(54) H(54A) 0.960 no
C(54) H(54B) 0.960 no
C(54) H(54C) 0.960 no
C(55) H(55A) 0.970 no
C(55) H(55B) 0.970 no
C(56) H(56A) 0.960 no
C(56) H(56B) 0.960 no
C(56) H(56C) 0.960 no
C(60) H(60A) 0.970 no
C(60) H(60B) 0.970 no
C(63) H(63) 0.930 no
C(66) H(66A) 0.970 no
C(66) H(66B) 0.970 no
C(69) H(69A) 0.970 no
C(69) H(69B) 0.970 no
C(70) H(70A) 0.960 no
C(70) H(70B) 0.960 no
C(70) H(70C) 0.960 no
C(71) H(71A) 0.970 no
C(71) H(71B) 0.970 no
C(72) H(72A) 0.960 no
C(72) H(72B) 0.960 no
C(72) H(72C) 0.960 no
C(73) H(73A) 0.970 no
C(73) H(73B) 0.970 no
C(74) H(74A) 0.960 no
C(74) H(74B) 0.960 no
C(74) H(74C) 0.960 no
C(75) H(75A) 0.970 no
C(75) H(75B) 0.970 no
C(76) H(76A) 0.960 no
C(76) H(76B) 0.960 no
C(76) H(76C) 0.960 no
C(77) H(77A) 0.970 no
C(77) H(77B) 0.970 no
C(78) H(78A) 0.960 no
C(78) H(78B) 0.960 no
C(78) H(78C) 0.960 no
C(79) H(79A) 0.970 no
C(79) H(79B) 0.970 no
C(80) H(80A) 0.960 no
C(80) H(80B) 0.960 no
C(80) H(80C) 0.960 no
C(81) H(81A) 0.970 no
C(81) H(81B) 0.970 no
C(82) H(82A) 0.960 no
C(82) H(82B) 0.960 no
C(82) H(82C) 0.960 no
C(83) H(83A) 0.970 no
C(83) H(83B) 0.970 no
C(84) H(84A) 0.960 no
C(84) H(84B) 0.960 no
C(84) H(84C) 0.960 no
C(88) H(88A) 0.970 no
C(88) H(88B) 0.970 no
C(91) H(91) 0.930 no
C(94) H(94A) 0.970 no
C(94) H(94B) 0.970 no
C(97) H(97A) 0.970 no
C(97) H(97B) 0.970 no
C(98) H(98A) 0.960 no
C(98) H(98B) 0.960 no
C(98) H(98C) 0.960 no
C(99) H(99A) 0.970 no
C(99) H(99B) 0.970 no
C(100) H(10A) 0.960 no
C(100) H(10B) 0.960 no
C(100) H(10C) 0.960 no
C(101) H(10D) 0.970 no
C(101) H(10E) 0.970 no
C(102) H(10F) 0.960 no
C(102) H(10G) 0.960 no
C(102) H(10H) 0.960 no
C(103) H(10I) 0.970 no
C(103) H(10J) 0.970 no
C(104) H(10K) 0.960 no
C(104) H(10L) 0.960 no
C(104) H(10M) 0.960 no
C(105) H(10N) 0.970 no
C(105) H(10O) 0.970 no
C(106) H(10P) 0.960 no
C(106) H(10Q) 0.960 no
C(106) H(10R) 0.960 no
C(107) H(10S) 0.970 no
C(107) H(10T) 0.970 no
C(108) H(10U) 0.960 no
C(108) H(10V) 0.960 no
C(108) H(10W) 0.960 no
C(109) H(10) 0.970 no
C(109) H(101) 0.970 no
C(110) H(11A) 0.960 no
C(110) H(11B) 0.960 no
C(110) H(11C) 0.960 no
C(111) H(11D) 0.970 no
C(111) H(11E) 0.970 no
C(112) H(11F) 0.960 no
C(112) H(11G) 0.960 no
C(112) H(11H) 0.960 no
C(117) H(29) 1.05(2) no
C(117) H(30) 1.00(2) no
B(1) H(1) 1.27(2) no
B(1) H(2) 1.16(2) no
B(1) H(5) 1.16(2) no
B(2) H(1) 1.232(19) no
B(2) H(2) 1.32(2) no
B(2) H(3) 1.11(2) no
B(3) H(6) 1.15(3) no
B(3) H(8) 1.17(2) no
B(3) H(9) 1.254(19) no
B(4) H(9) 1.26(2) no
B(4) H(12) 1.03(3) no

loop_
_geom_torsion_atom_site_label_1
_geom_torsion_atom_site_label_2
_geom_torsion_atom_site_label_3
_geom_torsion_atom_site_label_4
_geom_torsion
C(2) C(1) C(12) C(8) 2.3(2)
C(2) C(1) C(12) C(11) -178.12(18)
C(12) C(1) C(2) C(3) 174.08(18)
C(12) C(1) C(2) C(6) -4.3(2)
C(2) C(1) B(1) B(2) -96.2(2)
B(1) C(1) C(2) C(3) 2.6(3)
B(1) C(1) C(2) C(6) -175.86(18)
C(12) C(1) B(1) B(2) 92.8(2)
B(1) C(1) C(12) C(8) 173.66(19)
B(1) C(1) C(12) C(11) -6.7(3)
C(1) C(2) C(3) C(4) -166.27(19)
C(1) C(2) C(3) C(13) 74.8(2)
C(1) C(2) C(3) C(15) -48.2(2)
C(1) C(2) C(6) C(5) -179.88(17)
C(1) C(2) C(6) C(7) 3.1(2)
C(3) C(2) C(6) C(5) 1.4(2)
C(3) C(2) C(6) C(7) -175.64(17)
C(6) C(2) C(3) C(4) 12.3(2)
C(6) C(2) C(3) C(13) -106.6(2)
C(6) C(2) C(3) C(15) 130.33(19)
C(2) C(3) C(4) C(5) -21.4(2)
C(2) C(3) C(13) C(14) 167.2(2)
C(2) C(3) C(15) C(16) -45.6(2)
C(4) C(3) C(13) C(14) 54.3(3)
C(13) C(3) C(4) C(5) 96.9(2)
C(4) C(3) C(15) C(16) 67.8(2)
C(15) C(3) C(4) C(5) -141.88(19)
C(13) C(3) C(15) C(16) -169.6(2)
C(15) C(3) C(13) C(14) -67.4(3)
C(3) C(4) C(5) C(6) 22.0(2)
C(3) C(4) C(5) C(17) -96.3(2)
C(3) C(4) C(5) C(19) 142.62(19)
C(4) C(5) C(6) C(2) -14.5(2)
C(4) C(5) C(6) C(7) 162.4(2)
C(4) C(5) C(17) C(18) 175.9(2)
C(4) C(5) C(19) C(20) -62.0(3)
C(6) C(5) C(17) C(18) 64.5(3)
C(17) C(5) C(6) C(2) 101.8(2)
C(17) C(5) C(6) C(7) -81.3(2)
C(6) C(5) C(19) C(20) 51.3(3)
C(19) C(5) C(6) C(2) -133.9(2)
C(19) C(5) C(6) C(7) 42.9(3)
C(17) C(5) C(19) C(20) 176.9(2)
C(19) C(5) C(17) C(18) -61.8(3)
C(2) C(6) C(7) C(8) 0.5(2)
C(5) C(6) C(7) C(8) -176.14(19)
C(6) C(7) C(8) C(9) 177.27(19)
C(6) C(7) C(8) C(12) -2.6(3)
C(7) C(8) C(9) C(21) 69.7(2)
C(7) C(8) C(9) C(23) -50.6(3)
C(7) C(8) C(9) C(117) -170.6(2)
C(7) C(8) C(12) C(1) 1.1(2)
C(7) C(8) C(12) C(11) -178.56(18)
C(9) C(8) C(12) C(1) -178.73(18)
C(9) C(8) C(12) C(11) 1.6(2)
C(12) C(8) C(9) C(21) -110.4(2)
C(12) C(8) C(9) C(23) 129.3(2)
C(12) C(8) C(9) C(117) 9.2(2)
C(8) C(9) C(21) C(22) 176.0(2)
C(8) C(9) C(23) C(24) -52.3(3)
C(8) C(9) C(117) C(11) -16.4(2)
C(21) C(9) C(23) C(24) -172.6(2)
C(23) C(9) C(21) C(22) -62.5(3)
C(21) C(9) C(117) C(11) 100.4(2)
C(117) C(9) C(21) C(22) 63.6(3)
C(23) C(9) C(117) C(11) -135.4(2)
C(117) C(9) C(23) C(24) 61.1(3)
C(12) C(11) C(25) C(26) 177.0(2)
C(25) C(11) C(12) C(1) -74.2(2)
C(25) C(11) C(12) C(8) 105.4(2)
C(12) C(11) C(27) C(28) 46.0(3)
C(27) C(11) C(12) C(1) 49.5(2)
C(27) C(11) C(12) C(8) -130.9(2)
C(12) C(11) C(117) C(9) 17.4(2)
C(117) C(11) C(12) C(1) 168.8(2)
C(117) C(11) C(12) C(8) -11.6(2)
C(25) C(11) C(27) C(28) 169.4(2)
C(27) C(11) C(25) C(26) 50.4(3)
C(25) C(11) C(117) C(9) -98.7(2)
C(117) C(11) C(25) C(26) -71.1(3)
C(27) C(11) C(117) C(9) 140.0(2)
C(117) C(11) C(27) C(28) -68.9(3)
C(30) C(29) C(40) C(36) -5.7(3)
C(30) C(29) C(40) C(39) 173.9(2)
C(40) C(29) C(30) C(31) -179.1(2)
C(40) C(29) C(30) C(34) 1.7(3)
C(30) C(29) B(2) B(1) 23.8(4)
B(2) C(29) C(30) C(31) 5.6(4)
B(2) C(29) C(30) C(34) -173.6(2)
C(40) C(29) B(2) B(1) -151.4(2)
B(2) C(29) C(40) C(36) 170.1(2)
B(2) C(29) C(40) C(39) -10.3(3)
C(29) C(30) C(31) C(32) 167.6(2)
C(29) C(30) C(31) C(41) -76.1(3)
C(29) C(30) C(31) C(43) 49.7(3)
C(29) C(30) C(34) C(33) -178.4(2)
C(29) C(30) C(34) C(35) 2.9(3)
C(31) C(30) C(34) C(33) 2.2(2)
C(31) C(30) C(34) C(35) -176.5(2)
C(34) C(30) C(31) C(32) -13.1(2)
C(34) C(30) C(31) C(41) 103.2(2)
C(34) C(30) C(31) C(43) -131.0(2)
C(30) C(31) C(32) C(33) 19.4(2)
C(30) C(31) C(41) C(42) 169.3(2)
C(30) C(31) C(43) C(44) 38.0(3)
C(32) C(31) C(41) C(42) -79.2(2)
C(41) C(31) C(32) C(33) -96.7(2)
C(32) C(31) C(43) C(44) -76.0(2)
C(43) C(31) C(32) C(33) 141.45(18)
C(41) C(31) C(43) C(44) 163.0(2)
C(43) C(31) C(41) C(42) 41.3(3)
C(31) C(32) C(33) C(34) -17.9(2)
C(31) C(32) C(33) C(45) 99.5(2)
C(31) C(32) C(33) C(47) -136.5(2)
C(32) C(33) C(34) C(30) 9.9(2)
C(32) C(33) C(34) C(35) -171.5(2)
C(32) C(33) C(45) C(46) 73.0(3)
C(32) C(33) C(47) C(48) 64.6(2)
C(34) C(33) C(45) C(46) -174.4(2)
C(45) C(33) C(34) C(30) -110.7(2)
C(45) C(33) C(34) C(35) 68.0(2)
C(34) C(33) C(47) C(48) -48.1(2)
C(47) C(33) C(34) C(30) 129.4(2)
C(47) C(33) C(34) C(35) -52.0(3)
C(45) C(33) C(47) C(48) -168.5(2)
C(47) C(33) C(45) C(46) -53.0(2)
C(30) C(34) C(35) C(36) -3.4(3)
C(33) C(34) C(35) C(36) 178.0(2)
C(34) C(35) C(36) C(37) 178.3(2)
C(34) C(35) C(36) C(40) -0.8(3)
C(35) C(36) C(37) C(38) 161.9(2)
C(35) C(36) C(37) C(49) -81.2(3)
C(35) C(36) C(37) C(51) 42.5(3)
C(35) C(36) C(40) C(29) 5.5(3)
C(35) C(36) C(40) C(39) -174.2(2)
C(37) C(36) C(40) C(29) -173.7(2)
C(37) C(36) C(40) C(39) 6.6(2)
C(40) C(36) C(37) C(38) -19.0(2)
C(40) C(36) C(37) C(49) 97.9(2)
C(40) C(36) C(37) C(51) -138.4(2)
C(36) C(37) C(38) C(39) 24.0(2)
C(36) C(37) C(49) C(50) 61.6(2)
C(36) C(37) C(51) C(52) 177.0(2)
C(38) C(37) C(49) C(50) 172.10(18)
C(49) C(37) C(38) C(39) -92.0(2)
C(38) C(37) C(51) C(52) 64.3(3)
C(51) C(37) C(38) C(39) 143.4(2)
C(49) C(37) C(51) C(52) -60.1(3)
C(51) C(37) C(49) C(50) -62.7(2)
C(37) C(38) C(39) C(40) -20.7(2)
C(37) C(38) C(39) C(53) 97.9(2)
C(37) C(38) C(39) C(55) -141.7(2)
C(38) C(39) C(40) C(29) -170.9(2)
C(38) C(39) C(40) C(36) 8.7(2)
C(38) C(39) C(53) C(54) 57.4(3)
C(38) C(39) C(55) C(56) 74.3(2)
C(40) C(39) C(53) C(54) 170.6(2)
C(53) C(39) C(40) C(29) 69.7(3)
C(53) C(39) C(40) C(36) -110.6(2)
C(40) C(39) C(55) C(56) -38.5(2)
C(55) C(39) C(40) C(29) -54.5(3)
C(55) C(39) C(40) C(36) 125.1(2)
C(53) C(39) C(55) C(56) -163.7(2)
C(55) C(39) C(53) C(54) -62.2(2)
C(58) C(57) C(68) C(64) -3.2(3)
C(58) C(57) C(68) C(67) 168.3(2)
C(68) C(57) C(58) C(59) -174.1(2)
C(68) C(57) C(58) C(62) 4.7(3)
C(58) C(57) B(3) B(4) 108.2(2)
B(3) C(57) C(58) C(59) 1.5(3)
B(3) C(57) C(58) C(62) -179.7(2)
C(68) C(57) B(3) B(4) -76.5(3)
B(3) C(57) C(68) C(64) -178.5(2)
B(3) C(57) C(68) C(67) -7.1(3)
C(57) C(58) C(59) C(60) 167.2(2)
C(57) C(58) C(59) C(69) 49.4(3)
C(57) C(58) C(59) C(71) -73.7(3)
C(57) C(58) C(62) C(61) 179.0(2)
C(57) C(58) C(62) C(63) -2.3(3)
C(59) C(58) C(62) C(61) -1.9(2)
C(59) C(58) C(62) C(63) 176.8(2)
C(62) C(58) C(59) C(60) -11.7(2)
C(62) C(58) C(59) C(69) -129.5(2)
C(62) C(58) C(59) C(71) 107.4(2)
C(58) C(59) C(60) C(61) 21.1(2)
C(58) C(59) C(69) C(70) 44.0(2)
C(58) C(59) C(71) C(72) -171.3(2)
C(60) C(59) C(69) C(70) -69.5(2)
C(69) C(59) C(60) C(61) 143.0(2)
C(60) C(59) C(71) C(72) -58.6(3)
C(71) C(59) C(60) C(61) -96.7(2)
C(69) C(59) C(71) C(72) 61.9(2)
C(71) C(59) C(69) C(70) 168.05(19)
C(59) C(60) C(61) C(62) -22.0(2)
C(59) C(60) C(61) C(73) -142.2(2)
C(59) C(60) C(61) C(75) 96.1(2)
C(60) C(61) C(62) C(58) 14.8(2)
C(60) C(61) C(62) C(63) -163.8(2)
C(60) C(61) C(73) C(74) 61.3(3)
C(60) C(61) C(75) C(76) -172.81(19)
C(62) C(61) C(73) C(74) -52.0(3)
C(73) C(61) C(62) C(58) 134.5(2)
C(73) C(61) C(62) C(63) -44.1(3)
C(62) C(61) C(75) C(76) -61.3(2)
C(75) C(61) C(62) C(58) -102.2(2)
C(75) C(61) C(62) C(63) 79.2(3)
C(73) C(61) C(75) C(76) 63.9(2)
C(75) C(61) C(73) C(74) -176.6(2)
C(58) C(62) C(63) C(64) -1.9(3)
C(61) C(62) C(63) C(64) 176.6(2)
C(62) C(63) C(64) C(65) -172.7(2)
C(62) C(63) C(64) C(68) 3.5(3)
C(63) C(64) C(65) C(66) 172.0(2)
C(63) C(64) C(65) C(77) 51.9(3)
C(63) C(64) C(65) C(79) -68.6(2)
C(63) C(64) C(68) C(57) -0.9(3)
C(63) C(64) C(68) C(67) -173.8(2)
C(65) C(64) C(68) C(57) 175.7(2)
C(65) C(64) C(68) C(67) 2.8(2)
C(68) C(64) C(65) C(66) -4.5(2)
C(68) C(64) C(65) C(77) -124.6(2)
C(68) C(64) C(65) C(79) 114.9(2)
C(64) C(65) C(66) C(67) 4.3(2)
C(64) C(65) C(77) C(78) 54.4(3)
C(64) C(65) C(79) C(80) -175.3(2)
C(66) C(65) C(77) C(78) -59.5(3)
C(77) C(65) C(66) C(67) 123.1(2)
C(66) C(65) C(79) C(80) -62.0(3)
C(79) C(65) C(66) C(67) -113.4(2)
C(77) C(65) C(79) C(80) 63.4(2)
C(79) C(65) C(77) C(78) 175.3(2)
C(65) C(66) C(67) C(68) -2.9(2)
C(65) C(66) C(67) C(81) -118.4(2)
C(65) C(66) C(67) C(83) 120.9(2)
C(66) C(67) C(68) C(57) -172.0(2)
C(66) C(67) C(68) C(64) 0.2(2)
C(66) C(67) C(81) C(82) -66.4(3)
C(66) C(67) C(83) C(84) -66.9(2)
C(68) C(67) C(81) C(82) -178.3(2)
C(81) C(67) C(68) C(57) -55.5(3)
C(81) C(67) C(68) C(64) 116.7(2)
C(68) C(67) C(83) C(84) 49.0(3)
C(83) C(67) C(68) C(57) 68.5(3)
C(83) C(67) C(68) C(64) -119.3(2)
C(81) C(67) C(83) C(84) 172.3(2)
C(83) C(67) C(81) C(82) 54.1(3)
C(86) C(85) C(96) C(92) -3.2(3)
C(86) C(85) C(96) C(95) 177.8(2)
C(96) C(85) C(86) C(87) -174.4(2)
C(96) C(85) C(86) C(90) 6.7(2)
C(86) C(85) B(4) B(3) 137.3(3)
B(4) C(85) C(86) C(87) 6.2(3)
B(4) C(85) C(86) C(90) -172.8(2)
C(96) C(85) B(4) B(3) -42.1(4)
B(4) C(85) C(96) C(92) 176.2(2)
B(4) C(85) C(96) C(95) -2.9(3)
C(85) C(86) C(87) C(88) 173.6(2)
C(85) C(86) C(87) C(97) -67.4(3)
C(85) C(86) C(87) C(99) 56.1(2)
C(85) C(86) C(90) C(89) 173.57(18)
C(85) C(86) C(90) C(91) -5.8(3)
C(87) C(86) C(90) C(89) -5.5(2)
C(87) C(86) C(90) C(91) 175.14(19)
C(90) C(86) C(87) C(88) -7.4(2)
C(90) C(86) C(87) C(97) 111.6(2)
C(90) C(86) C(87) C(99) -124.8(2)
C(86) C(87) C(88) C(89) 17.5(2)
C(86) C(87) C(97) C(98) -172.5(2)
C(86) C(87) C(99) C(100) 40.2(3)
C(88) C(87) C(97) C(98) -59.2(3)
C(97) C(87) C(88) C(89) -100.7(2)
C(88) C(87) C(99) C(100) -73.7(3)
C(99) C(87) C(88) C(89) 139.2(2)
C(97) C(87) C(99) C(100) 164.5(2)
C(99) C(87) C(97) C(98) 60.7(3)
C(87) C(88) C(89) C(90) -20.3(2)
C(87) C(88) C(89) C(101) 96.2(2)
C(87) C(88) C(89) C(103) -142.0(2)
C(88) C(89) C(90) C(86) 16.0(2)
C(88) C(89) C(90) C(91) -164.8(2)
C(88) C(89) C(101) C(102) -173.4(2)
C(88) C(89) C(103) C(104) 59.6(3)
C(90) C(89) C(101) C(102) -62.5(3)
C(101) C(89) C(90) C(86) -100.2(2)
C(101) C(89) C(90) C(91) 79.1(2)
C(90) C(89) C(103) C(104) -54.9(3)
C(103) C(89) C(90) C(86) 136.7(2)
C(103) C(89) C(90) C(91) -44.0(3)
C(101) C(89) C(103) C(104) -178.4(2)
C(103) C(89) C(101) C(102) 63.0(3)
C(86) C(90) C(91) C(92) 0.9(3)
C(89) C(90) C(91) C(92) -178.3(2)
C(90) C(91) C(92) C(93) -178.4(2)
C(90) C(91) C(92) C(96) 2.7(3)
C(91) C(92) C(93) C(94) 170.1(2)
C(91) C(92) C(93) C(105) -69.8(2)
C(91) C(92) C(93) C(107) 50.6(3)
C(91) C(92) C(96) C(85) -1.4(3)
C(91) C(92) C(96) C(95) 177.8(2)
C(93) C(92) C(96) C(85) 179.53(19)
C(93) C(92) C(96) C(95) -1.2(2)
C(96) C(92) C(93) C(94) -10.9(2)
C(96) C(92) C(93) C(105) 109.2(2)
C(96) C(92) C(93) C(107) -130.4(2)
C(92) C(93) C(94) C(95) 18.8(2)
C(92) C(93) C(105) C(106) -176.5(2)
C(92) C(93) C(107) C(108) 50.3(3)
C(94) C(93) C(105) C(106) -63.8(3)
C(105) C(93) C(94) C(95) -98.4(2)
C(94) C(93) C(107) C(108) -63.2(3)
C(107) C(93) C(94) C(95) 138.4(2)
C(105) C(93) C(107) C(108) 170.9(2)
C(107) C(93) C(105) C(106) 61.1(3)
C(93) C(94) C(95) C(96) -19.7(2)
C(93) C(94) C(95) C(109) 96.4(2)
C(93) C(94) C(95) C(111) -141.9(2)
C(94) C(95) C(96) C(85) -168.1(2)
C(94) C(95) C(96) C(92) 12.8(2)
C(94) C(95) C(109) C(110) 74.2(3)
C(94) C(95) C(111) C(112) 71.6(3)
C(96) C(95) C(109) C(110) -174.0(3)
C(109) C(95) C(96) C(85) 75.7(3)
C(109) C(95) C(96) C(92) -103.5(2)
C(96) C(95) C(111) C(112) -43.1(3)
C(111) C(95) C(96) C(85) -49.6(3)
C(111) C(95) C(96) C(92) 131.2(2)
C(109) C(95) C(111) C(112) -167.5(2)
C(111) C(95) C(109) C(110) -46.6(3)
C(1) B(1) B(2) C(29) 169.0(2)
C(57) B(3) B(4) C(85) -171.4(2)
